data_1567837
loop_
_publ_author_name
'Bao, Lipiao'
'Yu, Pengwei'
'Hu, Shuaifeng'
'Tian, Xinyue'
'Shen, Wangqiang'
'Yu, Pengyuan'
'Guo, Kun'
'Xie, Yun-Peng'
'Lu, Xing'

_publ_section_title
;
 Steering Lu3N cluster in C76-78 cages: Cluster configuration dominated by
 cage transformation
;
_journal_name_full Nanoscale
_journal_paper_doi 10.1039/D2NR05049H
_journal_year 2022
_chemical_formula_moiety 'C78, C36 H44 N4 Ni1.04, Lu3 N, 1.5(C6 H6), C S2'
_chemical_formula_sum 'C124 H53 Lu3 N5 Ni S2'
_chemical_formula_weight 2260.45
_space_group_crystal_system monoclinic
_space_group_IT_number 12
_space_group_name_Hall '-C 2y'
_space_group_name_H-M_alt 'C 1 2/m 1'
_atom_sites_solution_hydrogens geom
_audit_creation_method SHELXL-2014/7
_audit_update_record
;
2022-05-17 deposited with the CCDC.	2022-10-24 downloaded from the CCDC.
;
_cell_angle_alpha 90
_cell_angle_beta 107.97(3)
_cell_angle_gamma 90
_cell_formula_units_Z 4
_cell_length_a 26.440(5)
_cell_length_b 16.808(3)
_cell_length_c 17.861(4)
_cell_measurement_reflns_used 9917
_cell_measurement_temperature 100(2)
_cell_measurement_theta_max 23.8205
_cell_measurement_theta_min 2.514
_cell_volume 7550(3)
_computing_structure_refinement 'SHELXL-2014/7 (Sheldrick, 2014)'
_diffrn_ambient_temperature 100(2)
_diffrn_measured_fraction_theta_full 0.993
_diffrn_measured_fraction_theta_max 0.992
_diffrn_measurement_device_type 'CCD MX300-HE'
_diffrn_measurement_method 'phi scans'
_diffrn_radiation_type synchrotron
_diffrn_radiation_wavelength 0.7336
_diffrn_reflns_av_R_equivalents 0.0655
_diffrn_reflns_av_unetI/netI 0.0452
_diffrn_reflns_Laue_measured_fraction_full 0.993
_diffrn_reflns_Laue_measured_fraction_max 0.992
_diffrn_reflns_limit_h_max 31
_diffrn_reflns_limit_h_min -31
_diffrn_reflns_limit_k_max 20
_diffrn_reflns_limit_k_min -20
_diffrn_reflns_limit_l_max 21
_diffrn_reflns_limit_l_min -21
_diffrn_reflns_number 44549
_diffrn_reflns_point_group_measured_fraction_full 0.993
_diffrn_reflns_point_group_measured_fraction_max 0.992
_diffrn_reflns_theta_full 26.114
_diffrn_reflns_theta_max 26.335
_diffrn_reflns_theta_min 1.504
_diffrn_source 'SSRF, Beamline BL17B'
_exptl_absorpt_coefficient_mu 4.611
_exptl_absorpt_correction_T_max 0.602
_exptl_absorpt_correction_T_min 0.380
_exptl_absorpt_correction_type multi-scan
_exptl_absorpt_process_details SADABS
_exptl_crystal_colour black
_exptl_crystal_density_diffrn 1.989
_exptl_crystal_description block
_exptl_crystal_F_000 4420
_exptl_crystal_size_max 0.25
_exptl_crystal_size_mid 0.20
_exptl_crystal_size_min 0.11
_refine_diff_density_max 1.502
_refine_diff_density_min -1.916
_refine_diff_density_rms 0.154
_refine_ls_extinction_method none
_refine_ls_goodness_of_fit_ref 1.030
_refine_ls_hydrogen_treatment constr
_refine_ls_matrix_type full
_refine_ls_number_parameters 1073
_refine_ls_number_reflns 7194
_refine_ls_number_restraints 1575
_refine_ls_restrained_S_all 1.058
_refine_ls_R_factor_all 0.0847
_refine_ls_R_factor_gt 0.0812
_refine_ls_shift/su_max 0.001
_refine_ls_shift/su_mean 0.000
_refine_ls_structure_factor_coef Fsqd
_refine_ls_weighting_details 'w=1/[\s^2^(Fo^2^)+(0.1174P)^2^+111.3093P] where P=(Fo^2^+2Fc^2^)/3'
_refine_ls_weighting_scheme calc
_refine_ls_wR_factor_gt 0.2133
_refine_ls_wR_factor_ref 0.2168
_reflns_Friedel_coverage 0.000
_reflns_number_gt 6688
_reflns_number_total 7194
_reflns_threshold_expression 'I > 2\s(I)'
_cod_data_source_file d2nr05049h2.cif
_cod_data_source_block Lu3N@C78-II
_cod_depositor_comments
;
The following automatic conversions were performed:

data item '_exptl_absorpt_correction_type' value 'Multi-scan' was
changed to 'multi-scan' in accordance with the
/home/data/users/saulius/crontab/automatic-downloads/rss-feeds/RSC/lib/dictionaries/cif_core.dic
dictionary named 'cif_core.dic' version 2.4.2 last updated on
2011-04-26.

Automatic conversion script
Id: cif_fix_values 7556 2019-12-06 15:28:31Z antanas 
;
_cod_original_sg_symbol_H-M 'C 2/m'
_cod_database_code 1567837
_shelx_shelxl_version_number 2014/7
_shelx_space_group_comment
;
The symmetry employed for this shelxl refinement is uniquely defined
by the following loop, which should always be used as a source of
symmetry information in preference to the above space-group names.
They are only intended as comments.
;
_shelx_estimated_absorpt_t_min 0.4723
_shelx_estimated_absorpt_t_max 0.7450

loop_
_space_group_symop_operation_xyz
'x, y, z'
'-x, y, -z'
'x+1/2, y+1/2, z'
'-x+1/2, y+1/2, -z'
'-x, -y, -z'
'x, -y, z'
'-x+1/2, -y+1/2, -z'
'x+1/2, -y+1/2, z'

loop_
_atom_site_label
_atom_site_type_symbol
_atom_site_fract_x
_atom_site_fract_y
_atom_site_fract_z
_atom_site_U_iso_or_equiv
_atom_site_adp_type
_atom_site_occupancy
_atom_site_site_symmetry_order
_atom_site_calc_flag
_atom_site_refinement_flags_posn
_atom_site_refinement_flags_adp
_atom_site_refinement_flags_occupancy
_atom_site_disorder_assembly
_atom_site_disorder_group
C1 C 0.1739(9) 0.6755(14) 0.0149(13) 0.086(7) Uani 0.5 1 d D U P A -1
C2 C 0.2000(9) 0.6224(14) -0.0284(14) 0.105(7) Uani 0.5 1 d D U P A -1
C3 C 0.1738(8) 0.5513(13) -0.0633(13) 0.074(6) Uani 0.5 1 d D U P A -1
C4 C 0.1222(7) 0.5275(13) -0.0619(13) 0.090(2) Uani 0.5 1 d D U P A -1
C5 C 0.0934(8) 0.5787(15) -0.0276(14) 0.089(3) Uani 0.5 1 d D U P A -1
C6 C 0.1214(7) 0.6516(16) 0.0024(15) 0.091(3) Uani 0.5 1 d D U P A -1
C7 C 0.1125(10) 0.686(2) 0.0840(14) 0.086(6) Uani 0.5 1 d D U P A -1
C8 C 0.2121(12) 0.712(2) 0.0830(17) 0.126(9) Uani 0.5 1 d D U P A -1
C9 C 0.2822(10) 0.5501(15) -0.0096(15) 0.097(6) Uani 0.5 1 d D U P A -1
C10 C 0.2146(7) 0.5171(15) 0.4205(9) 0.082(5) Uani 0.5 1 d D U P A -1
C11 C 0.3433(5) 0.4946(15) 0.3021(8) 0.075(3) Uani 0.5 1 d D U P A -1
C12 C 0.3253(6) 0.5574(13) 0.3438(10) 0.075(3) Uani 0.5 1 d D U P A -1
C13 C 0.3080(9) 0.6352(16) 0.3138(15) 0.088(6) Uani 0.5 1 d . U P A -1
C14 C 0.3365(9) 0.6389(18) 0.2555(17) 0.092(6) Uani 0.5 1 d . U P A -1
C15 C 0.3448(12) 0.594(2) 0.198(2) 0.090(6) Uani 0.5 1 d . U P A -1
C16 C 0.3563(5) 0.5232(14) 0.2313(12) 0.075(6) Uani 0.5 1 d . U P A -1
C17 C 0.2631(15) 0.674(2) 0.318(2) 0.090(8) Uani 0.5 1 d . U P A -1
C18 C 0.2962(11) 0.5342(17) 0.3957(15) 0.084(7) Uani 0.5 1 d D U P A -1
C19 C 0.2177(19) 0.648(2) 0.3495(19) 0.102(8) Uani 0.5 1 d . U P A -1
C20 C 0.2453(11) 0.720(2) 0.2527(19) 0.105(9) Uani 0.5 1 d D U P A -1
C21 C 0.1677(10) 0.714(2) 0.1181(16) 0.131(10) Uani 0.5 1 d D U P A -1
C22 C 0.0632(11) 0.5339(19) 0.0139(16) 0.088(2) Uani 0.5 1 d . U P A -1
C23 C 0.1891(10) 0.721(2) 0.2063(16) 0.129(10) Uani 0.5 1 d D U P A -1
C24 C 0.1504(10) 0.6905(17) 0.2446(13) 0.094(9) Uani 0.5 1 d D U P A -1
C25 C 0.1001(9) 0.6470(14) 0.2081(10) 0.064(6) Uani 0.5 1 d D U P A -1
C26 C 0.1770(11) 0.6576(17) 0.3236(14) 0.087(8) Uani 0.5 1 d D U P A -1
C27 C 0.0974(8) 0.5832(13) 0.2626(10) 0.073(6) Uani 0.5 1 d D U P A -1
C28 C 0.1581(6) 0.5140(16) 0.3733(8) 0.076(5) Uani 0.5 1 d D U P A -1
C29 C 0.0735(5) 0.5046(19) 0.2308(9) 0.082(4) Uani 0.5 1 d D U P A -1
C30 C 0.0548(9) 0.5670(15) 0.0857(12) 0.088(3) Uani 0.5 1 d D U P A -1
C31 C 0.0768(8) 0.6433(15) 0.1224(11) 0.090(4) Uani 0.5 1 d D U P A -1
C32 C 0.1428(8) 0.5910(16) 0.3341(11) 0.080(5) Uani 0.5 1 d D U P A -1
C33 C 0.0537(5) 0.502(2) 0.1436(9) 0.087(3) Uani 0.5 1 d D U P A -1
C34 C 0.1989(8) 0.4762(12) -0.0669(10) 0.086(7) Uani 0.5 1 d D U P A -1
C35 C 0.3268(11) 0.606(2) 0.113(2) 0.090(7) Uani 0.5 1 d . U P A -1
C36 C 0.2473(17) 0.578(2) 0.4047(18) 0.097(9) Uani 0.5 1 d . U P A -1
C37 C 0.2916(11) 0.708(2) 0.2186(18) 0.111(8) Uani 0.5 1 d D U P A -1
C38 C 0.2856(11) 0.6630(18) 0.0840(19) 0.091(7) Uani 0.5 1 d . U P A -1
C39 C 0.2807(11) 0.400(2) -0.0036(16) 0.096(7) Uani 0.5 1 d . U P A -1
C40 C 0.3268(13) 0.546(2) 0.0632(18) 0.087(7) Uani 0.5 1 d . U P A -1
C41 C 0.3646(6) 0.4647(15) 0.1788(11) 0.073(5) Uani 0.5 1 d . U P A -1
C42 C 0.2707(12) 0.702(2) 0.1321(17) 0.121(8) Uani 0.5 1 d D U P A -1
C43 C 0.2558(10) 0.6228(15) 0.0012(15) 0.098(6) Uani 0.5 1 d D U P A -1
C44 C 0.2559(8) 0.4769(13) -0.0346(12) 0.091(7) Uani 0.5 1 d D U P A -1
C45 C 0.3290(6) 0.4113(12) 0.3056(10) 0.075(3) Uani 0.5 1 d D U P A -1
C46 C 0.3175(7) 0.3517(15) 0.2395(11) 0.075(3) Uani 0.5 1 d D U P A -1
C47 C 0.2984(6) 0.3925(12) 0.3588(10) 0.075(3) Uani 0.5 1 d D U P A -1
C48 C 0.2891(12) 0.4517(16) 0.4096(16) 0.087(7) Uani 0.5 1 d D U P A -1
C49 C 0.3500(14) 0.377(2) 0.1889(19) 0.093(8) Uani 0.5 1 d . U P A -1
C50 C 0.3491(8) 0.4750(16) 0.0946(12) 0.076(6) Uani 0.5 1 d . U P A -1
C51 C 0.3275(11) 0.402(2) 0.0609(16) 0.091(7) Uani 0.5 1 d . U P A -1
C52 C 0.3310(11) 0.344(2) 0.1167(16) 0.090(7) Uani 0.5 1 d . U P A -1
C53 C 0.2455(10) 0.4440(16) 0.4243(13) 0.078(7) Uani 0.5 1 d D U P A -1
C54 C 0.2558(10) 0.3349(17) 0.3403(17) 0.090(9) Uani 0.5 1 d D U P A -1
C55 C 0.2259(11) 0.3707(18) 0.3777(17) 0.099(9) Uani 0.5 1 d D U P A -1
C56 C 0.1902(8) 0.2718(12) 0.1005(13) 0.083(6) Uani 0.5 1 d D U P A -1
C57 C 0.1881(8) 0.3427(13) -0.0174(14) 0.108(9) Uani 0.5 1 d D U P A -1
C58 C 0.1674(10) 0.4149(15) -0.0570(15) 0.096(8) Uani 0.5 1 d D U P A -1
C59 C 0.1612(8) 0.3050(14) 0.0292(13) 0.096(9) Uani 0.5 1 d D U P A -1
C60 C 0.0824(8) 0.3703(12) 0.1489(14) 0.104(7) Uani 0.5 1 d D U P A -1
C61 C 0.1107(8) 0.3171(14) 0.1108(13) 0.106(7) Uani 0.5 1 d D U P A -1
C62 C 0.1121(7) 0.3312(11) 0.0344(12) 0.099(8) Uani 0.5 1 d D U P A -1
C63 C 0.0590(10) 0.4349(17) 0.1067(12) 0.089(2) Uani 0.5 1 d D U P A -1
C64 C 0.0921(8) 0.4018(14) -0.0041(13) 0.090(2) Uani 0.5 1 d D U P A -1
C65 C 0.1200(8) 0.4396(15) -0.0502(14) 0.090(2) Uani 0.5 1 d D U P A -1
C66 C 0.0630(12) 0.4536(19) 0.0291(14) 0.089(2) Uani 0.5 1 d D U P A -1
C67 C 0.2717(10) 0.3014(16) 0.2124(17) 0.122(10) Uani 0.5 1 d D U P A -1
C68 C 0.1675(10) 0.3656(16) 0.3387(18) 0.081(7) Uani 0.5 1 d D U P A -1
C69 C 0.0965(10) 0.4391(18) 0.276(2) 0.083(4) Uani 0.5 1 d . U P A -1
C70 C 0.1570(9) 0.2770(15) 0.1484(13) 0.114(8) Uani 0.5 1 d D U P A -1
C71 C 0.0994(11) 0.3712(18) 0.2304(16) 0.080(7) Uani 0.5 1 d D U P A -1
C72 C 0.1767(13) 0.286(2) 0.2304(15) 0.103(8) Uani 0.5 1 d D U P A -1
C73 C 0.1461(13) 0.327(2) 0.2671(16) 0.082(7) Uani 0.5 1 d D U P A -1
C74 C 0.2440(10) 0.2813(15) 0.1361(17) 0.130(10) Uani 0.5 1 d D U P A -1
C75 C 0.1329(8) 0.4368(14) 0.3370(18) 0.083(4) Uani 0.5 1 d D U P A -1
C76 C 0.2359(11) 0.2961(19) 0.2622(19) 0.106(9) Uani 0.5 1 d D U P A -1
C77 C 0.2417(8) 0.3392(14) 0.0136(12) 0.078(6) Uani 0.5 1 d D U P A -1
C78 C 0.2719(11) 0.304(2) 0.0828(17) 0.114(9) Uani 0.5 1 d D U P A -1
N1 N 0.2133(2) 0.5000 0.1734(4) 0.0269(14) Uani 1 2 d S T P B 2
Lu1 Lu 0.15789(12) 0.5594(2) 0.09154(19) 0.0377(7) Uani 0.2189 1 d . U P B 2
Lu2 Lu 0.2140(3) 0.5000 0.2912(2) 0.0345(15) Uani 0.28 2 d S T P B 2
Lu3 Lu 0.26782(5) 0.45828(15) 0.11494(10) 0.0523(4) Uani 0.2721 1 d . . P B 2
Lu4 Lu 0.22224(16) 0.4705(3) 0.29028(13) 0.0253(5) Uani 0.2625 1 d . . P B 2
Lu5 Lu 0.26941(10) 0.5751(2) 0.14597(17) 0.0230(6) Uani 0.1513 1 d . U P B 2
Lu6 Lu 0.15227(19) 0.5698(3) 0.1119(2) 0.0227(8) Uani 0.1496 1 d . U P B 2
Lu7 Lu 0.1514(6) 0.5000 0.0798(10) 0.211(7) Uani 0.1162 2 d S TU P B 2
Lu8 Lu 0.1405(3) 0.5380(7) 0.1540(8) 0.090(3) Uani 0.0572 1 d . U P B 2
Lu9 Lu 0.2299(10) 0.4164(16) 0.2673(13) 0.188(15) Uani 0.048 1 d . . P B 2
Lu10 Lu 0.2638(8) 0.5537(13) 0.1798(15) 0.156(8) Uani 0.0463 1 d . U P B 2
Lu11 Lu 0.2654(7) 0.6012(7) 0.1569(12) 0.069(7) Uani 0.0427 1 d . U P B 2
Lu12 Lu 0.2455(3) 0.6163(4) 0.2180(4) 0.0253(13) Uani 0.0371 1 d . U P B 2
Lu13 Lu 0.1381(9) 0.5000 0.180(2) 0.076(4) Uani 0.0324 2 d S TU P B 2
Ni1P Ni 0.44911(4) 0.5000 0.41103(5) 0.0398(4) Uani 1 2 d S T P C 7
C1P C 0.4015(3) 0.5000 0.5660(5) 0.044(3) Uani 1 2 d S TU P C 7
H1P H 0.3893 0.5000 0.6108 0.052 Uiso 1 2 calc R U P C 7
N2P N 0.4292(2) 0.4178(5) 0.4742(3) 0.0466(11) Uani 1 1 d . U . C 7
C3P C 0.3978(2) 0.3526(6) 0.5662(3) 0.049(2) Uani 1 1 d . U . C 7
C4P C 0.3747(3) 0.3434(6) 0.6329(4) 0.053(2) Uani 1 1 d . U . C 7
H4PA H 0.3915 0.3825 0.6745 0.064 Uiso 1 1 calc R U . C 7
H4PB H 0.3830 0.2895 0.6558 0.064 Uiso 1 1 calc R U . C 7
C5P C 0.3143(3) 0.3555(6) 0.6066(4) 0.058(2) Uani 1 1 d . U . C 7
H5PA H 0.3013 0.3501 0.6520 0.087 Uiso 1 1 calc R U . C 7
H5PB H 0.2973 0.3154 0.5670 0.087 Uiso 1 1 calc R U . C 7
H5PC H 0.3058 0.4088 0.5838 0.087 Uiso 1 1 calc R U . C 7
C6P C 0.4098(3) 0.2945(6) 0.5217(4) 0.056(2) Uani 1 1 d . U . C 7
C7P C 0.4034(4) 0.2084(7) 0.5253(5) 0.073(3) Uani 1 1 d . U . C 7
H7PA H 0.4046 0.1935 0.5794 0.087 Uiso 1 1 calc R U . C 7
H7PB H 0.4337 0.1820 0.5139 0.087 Uiso 1 1 calc R U . C 7
C8P C 0.3518(5) 0.1776(7) 0.4678(6) 0.080(3) Uani 1 1 d . U . C 7
H8PA H 0.3504 0.1196 0.4720 0.120 Uiso 1 1 calc R U . C 7
H8PB H 0.3502 0.1922 0.4140 0.120 Uiso 1 1 calc R U . C 7
H8PC H 0.3215 0.2012 0.4804 0.120 Uiso 1 1 calc R U . C 7
C9P C 0.4294(2) 0.3361(6) 0.4646(3) 0.0482(12) Uani 1 1 d . U . C 7
C10P C 0.4459(3) 0.2981(6) 0.4084(4) 0.056(2) Uani 1 1 d . U . C 7
H10P H 0.4453 0.2416 0.4077 0.067 Uiso 1 1 calc R U . C 7
C11P C 0.4633(2) 0.3365(6) 0.3529(3) 0.050(2) Uani 1 1 d . U . C 7
C12P C 0.4791(3) 0.2945(6) 0.2929(4) 0.052(2) Uani 1 1 d . U . C 7
C13P C 0.4782(4) 0.2055(6) 0.2821(5) 0.066(3) Uani 1 1 d . U . C 7
H13A H 0.5021 0.1913 0.2510 0.079 Uiso 1 1 calc R U . C 7
H13B H 0.4924 0.1800 0.3344 0.079 Uiso 1 1 calc R U . C 7
C14P C 0.4238(5) 0.1723(7) 0.2415(6) 0.080(3) Uani 1 1 d . U . C 7
H14A H 0.4260 0.1143 0.2384 0.119 Uiso 1 1 calc R U . C 7
H14B H 0.4104 0.1944 0.1882 0.119 Uiso 1 1 calc R U . C 7
H14C H 0.3997 0.1867 0.2713 0.119 Uiso 1 1 calc R U . C 7
C15P C 0.4935(2) 0.3524(5) 0.2499(3) 0.0467(19) Uani 1 1 d . U . C 7
C16P C 0.5130(3) 0.3406(6) 0.1795(4) 0.056(2) Uani 1 1 d . U . C 7
H16A H 0.5357 0.3863 0.1756 0.067 Uiso 1 1 calc R U . C 7
H16B H 0.5352 0.2920 0.1876 0.067 Uiso 1 1 calc R U . C 7
C17P C 0.4683(4) 0.3328(9) 0.1031(4) 0.087(4) Uani 1 1 d . U . C 7
H17A H 0.4830 0.3188 0.0607 0.131 Uiso 1 1 calc R U . C 7
H17B H 0.4493 0.3835 0.0907 0.131 Uiso 1 1 calc R U . C 7
H17C H 0.4437 0.2911 0.1082 0.131 Uiso 1 1 calc R U . C 7
C18P C 0.4858(2) 0.4270(5) 0.2821(3) 0.0436(17) Uani 1 1 d . U . C 7
C19P C 0.4946(3) 0.5000 0.2539(5) 0.044(2) Uani 1 2 d S TU P C 7
H19P H 0.5081 0.5000 0.2104 0.053 Uiso 1 2 calc R U P C 7
C2P C 0.4093(2) 0.4284(5) 0.5371(3) 0.0463(11) Uani 1 1 d . U . C 7
N1P N 0.46688(18) 0.4176(4) 0.3458(3) 0.0411(15) Uani 1 1 d . . . C 7
C1D C 0.6554(4) 0.5000 0.2102(7) 0.052(3) Uani 1 2 d S TU P D 8
H1D H 0.6754 0.5000 0.2645 0.062 Uiso 1 2 calc R U P D 8
C2D C 0.6409(4) 0.4281(6) 0.1709(5) 0.067(2) Uani 1 1 d . U . D 8
H2D H 0.6530 0.3792 0.1972 0.081 Uiso 1 1 calc R U . D 8
C3D C 0.6087(4) 0.4281(6) 0.0931(5) 0.065(3) Uani 1 1 d . U . D 8
H3D H 0.5989 0.3792 0.0658 0.078 Uiso 1 1 calc R U . D 8
C4D C 0.5907(6) 0.5000 0.0550(7) 0.070(4) Uani 1 2 d S TU P D 8
H4D H 0.5663 0.5000 0.0032 0.084 Uiso 1 2 calc R U P D 8
C1E C 0.7920(5) 0.5000 0.2546(8) 0.067(3) Uani 1 2 d S T P E 9
S1E S 0.79104(16) 0.4091(3) 0.2544(3) 0.1112(12) Uani 1 1 d . . . E 9
C1F C 0.4941(8) 0.0000 0.4206(11) 0.081(4) Uani 1 2 d S TU P F 10
H1F H 0.4901 0.0000 0.3659 0.098 Uiso 1 2 calc R U P F 10
C2F C 0.4508(9) 0.0000 0.4466(15) 0.117(6) Uani 1 2 d S TU P F 10
H2F H 0.4160 0.0000 0.4102 0.140 Uiso 1 2 calc R U P F 10
C3F C 0.4582(8) 0.0000 0.5266(14) 0.103(6) Uani 1 2 d S TU P F 10
H3F H 0.4278 0.0000 0.5444 0.124 Uiso 1 2 calc R U P F 10

loop_
_atom_site_aniso_label
_atom_site_aniso_U_11
_atom_site_aniso_U_22
_atom_site_aniso_U_33
_atom_site_aniso_U_23
_atom_site_aniso_U_13
_atom_site_aniso_U_12
C1 0.119(14) 0.097(14) 0.066(11) 0.066(10) 0.065(10) 0.064(11)
C2 0.131(15) 0.147(18) 0.053(11) 0.057(12) 0.049(11) 0.040(15)
C3 0.077(12) 0.125(16) 0.023(8) 0.015(10) 0.021(8) 0.037(11)
C4 0.039(3) 0.136(6) 0.071(5) -0.007(4) -0.018(3) 0.013(4)
C5 0.037(3) 0.137(6) 0.070(5) -0.003(5) -0.018(3) 0.016(5)
C6 0.042(4) 0.135(7) 0.071(6) 0.000(5) -0.020(4) 0.016(5)
C7 0.094(13) 0.102(13) 0.080(13) 0.048(11) 0.052(11) 0.036(11)
C8 0.17(2) 0.085(15) 0.112(16) 0.057(13) 0.031(16) 0.022(16)
C9 0.108(12) 0.140(13) 0.073(10) 0.052(10) 0.074(9) 0.032(11)
C10 0.075(7) 0.135(14) 0.052(6) 0.012(8) 0.042(5) 0.038(9)
C11 0.026(3) 0.129(6) 0.049(4) -0.011(5) -0.017(3) 0.030(5)
C12 0.027(3) 0.129(6) 0.049(4) -0.011(5) -0.017(3) 0.029(5)
C13 0.055(10) 0.107(13) 0.083(12) -0.036(11) -0.007(10) -0.013(10)
C14 0.040(8) 0.121(12) 0.092(12) 0.012(10) -0.012(8) -0.040(9)
C15 0.036(8) 0.121(13) 0.092(12) 0.014(10) -0.010(8) -0.041(9)
C16 0.014(5) 0.133(17) 0.062(9) 0.008(9) -0.012(6) -0.009(7)
C17 0.092(16) 0.092(15) 0.078(14) -0.027(12) 0.014(12) 0.007(14)
C18 0.050(10) 0.156(16) 0.033(10) -0.014(10) -0.009(8) 0.032(11)
C19 0.134(18) 0.103(16) 0.067(15) -0.021(13) 0.028(14) 0.016(15)
C20 0.125(18) 0.082(16) 0.120(16) -0.027(13) 0.054(14) -0.032(16)
C21 0.19(2) 0.062(15) 0.126(17) 0.009(14) 0.025(17) 0.017(16)
C22 0.031(3) 0.137(6) 0.072(5) -0.007(5) -0.017(3) 0.017(5)
C23 0.17(2) 0.069(14) 0.128(18) -0.014(15) 0.013(17) 0.028(16)
C24 0.104(15) 0.076(16) 0.124(17) -0.012(13) 0.068(14) 0.027(13)
C25 0.067(11) 0.084(14) 0.051(9) 0.017(9) 0.036(9) 0.052(10)
C26 0.113(15) 0.099(15) 0.055(12) 0.003(11) 0.033(13) 0.056(13)
C27 0.065(10) 0.102(14) 0.071(10) 0.048(10) 0.048(8) 0.059(10)
C28 0.066(6) 0.134(14) 0.051(5) 0.012(7) 0.050(5) 0.040(9)
C29 0.042(5) 0.102(8) 0.127(8) 0.040(8) 0.062(5) 0.017(7)
C30 0.028(3) 0.138(6) 0.077(5) -0.008(5) -0.014(4) 0.022(5)
C31 0.032(5) 0.138(8) 0.081(7) -0.010(7) -0.011(5) 0.029(6)
C32 0.071(7) 0.133(14) 0.054(6) 0.010(8) 0.048(6) 0.040(9)
C33 0.025(4) 0.139(6) 0.081(5) -0.007(6) -0.006(4) 0.018(6)
C34 0.101(13) 0.132(19) 0.020(6) -0.003(9) 0.013(8) 0.051(12)
C35 0.064(12) 0.125(16) 0.084(14) 0.036(14) 0.026(11) 0.005(13)
C36 0.117(16) 0.117(16) 0.038(13) -0.008(12) -0.005(12) 0.046(14)
C37 0.103(15) 0.093(15) 0.131(16) 0.003(14) 0.029(14) -0.050(14)
C38 0.072(12) 0.113(15) 0.109(14) 0.065(12) 0.061(11) 0.017(11)
C39 0.073(12) 0.137(16) 0.070(12) -0.010(13) 0.012(10) 0.059(13)
C40 0.079(14) 0.123(15) 0.073(13) 0.037(12) 0.043(11) 0.019(12)
C41 0.019(6) 0.147(15) 0.048(8) 0.000(9) 0.004(6) 0.011(8)
C42 0.149(18) 0.106(16) 0.122(16) 0.033(15) 0.064(15) 0.012(15)
C43 0.110(12) 0.140(13) 0.074(10) 0.054(10) 0.074(9) 0.031(11)
C44 0.091(12) 0.139(18) 0.049(8) 0.016(9) 0.031(8) 0.069(11)
C45 0.027(3) 0.129(6) 0.049(4) -0.011(5) -0.017(3) 0.031(5)
C46 0.027(3) 0.129(6) 0.050(4) -0.010(5) -0.017(3) 0.031(5)
C47 0.027(3) 0.129(6) 0.049(4) -0.010(5) -0.017(3) 0.031(5)
C48 0.056(11) 0.165(16) 0.039(10) 0.011(12) 0.013(8) 0.046(13)
C49 0.070(13) 0.130(17) 0.063(12) -0.006(13) -0.002(10) 0.030(13)
C50 0.040(8) 0.144(18) 0.053(9) 0.009(10) 0.026(7) 0.027(10)
C51 0.069(11) 0.144(17) 0.057(11) -0.024(13) 0.014(9) 0.050(12)
C52 0.061(11) 0.139(16) 0.067(11) -0.026(13) 0.016(9) 0.031(13)
C53 0.055(10) 0.147(17) 0.022(10) 0.013(10) -0.005(8) 0.042(11)
C54 0.058(12) 0.098(14) 0.098(17) 0.026(13) -0.002(12) 0.052(11)
C55 0.104(15) 0.110(17) 0.055(13) 0.018(12) -0.016(12) 0.007(14)
C56 0.093(13) 0.032(9) 0.134(16) -0.026(10) 0.051(12) 0.003(9)
C57 0.132(17) 0.088(14) 0.078(15) -0.057(12) -0.007(14) 0.025(13)
C58 0.115(15) 0.101(15) 0.039(10) -0.014(11) -0.025(11) 0.056(12)
C59 0.105(16) 0.063(12) 0.110(17) -0.040(11) 0.019(14) -0.020(12)
C60 0.075(10) 0.097(11) 0.131(15) -0.010(10) 0.018(11) -0.078(9)
C61 0.080(10) 0.096(11) 0.132(15) -0.014(11) 0.018(11) -0.074(9)
C62 0.091(13) 0.068(11) 0.107(16) -0.038(12) -0.017(13) -0.034(11)
C63 0.034(3) 0.137(6) 0.074(5) -0.008(5) -0.017(3) 0.013(4)
C64 0.036(3) 0.136(6) 0.072(5) -0.008(4) -0.018(3) 0.012(4)
C65 0.038(3) 0.136(6) 0.071(5) -0.008(4) -0.018(3) 0.012(4)
C66 0.035(3) 0.137(6) 0.073(5) -0.008(4) -0.017(3) 0.013(4)
C67 0.125(17) 0.077(13) 0.129(16) 0.032(12) -0.011(15) 0.065(14)
C68 0.091(13) 0.084(14) 0.088(14) 0.037(11) 0.056(11) 0.019(11)
C69 0.043(5) 0.102(8) 0.127(8) 0.040(8) 0.062(5) 0.017(7)
C70 0.131(16) 0.052(11) 0.154(18) 0.009(13) 0.034(15) -0.040(11)
C71 0.061(11) 0.069(13) 0.135(17) 0.021(13) 0.068(13) -0.010(10)
C72 0.130(16) 0.060(12) 0.138(17) 0.016(14) 0.070(15) 0.004(12)
C73 0.096(14) 0.071(13) 0.094(15) 0.029(12) 0.051(13) 0.010(11)
C74 0.141(17) 0.058(12) 0.151(18) -0.009(13) -0.014(16) 0.063(13)
C75 0.043(5) 0.102(8) 0.127(8) 0.040(8) 0.062(5) 0.017(7)
C76 0.096(14) 0.082(14) 0.136(17) 0.041(13) 0.030(14) 0.068(12)
C77 0.084(13) 0.081(12) 0.053(10) -0.020(9) -0.003(10) 0.030(10)
C78 0.122(17) 0.121(17) 0.095(15) -0.011(15) 0.026(14) 0.049(14)
N1 0.012(3) 0.052(4) 0.019(3) 0.000 0.009(2) 0.000
Lu1 0.0141(10) 0.0583(19) 0.0318(17) 0.0239(13) -0.0060(10) 0.0026(9)
Lu2 0.018(2) 0.075(6) 0.0116(9) 0.000 0.0059(10) 0.000
Lu3 0.0151(5) 0.1133(13) 0.0314(7) -0.0021(8) 0.0114(5) 0.0167(6)
Lu4 0.0163(10) 0.0448(17) 0.0131(6) 0.0031(9) 0.0021(4) 0.0073(7)
Lu5 0.0199(9) 0.033(2) 0.0133(12) 0.0070(13) 0.0010(8) -0.0159(13)
Lu6 0.0135(12) 0.0447(13) 0.0087(15) 0.0016(11) 0.0014(9) 0.0127(9)
Lu7 0.123(9) 0.335(18) 0.122(10) 0.000 -0.039(8) 0.000
Lu8 0.023(3) 0.104(9) 0.129(11) -0.030(5) 0.004(5) 0.013(4)
Lu9 0.174(19) 0.19(2) 0.116(14) 0.109(16) -0.084(14) -0.096(18)
Lu10 0.119(11) 0.144(13) 0.140(13) 0.101(11) -0.055(10) -0.070(9)
Lu11 0.067(8) 0.015(5) 0.088(11) -0.005(5) -0.032(6) -0.011(5)
Lu12 0.020(3) 0.030(3) 0.015(3) -0.005(2) -0.011(2) -0.006(2)
Lu13 0.013(4) 0.101(11) 0.111(12) 0.000 0.017(6) 0.000
Ni1P 0.0094(5) 0.1055(11) 0.0045(5) 0.000 0.0023(4) 0.000
C1P 0.012(4) 0.112(8) 0.009(3) 0.000 0.007(3) 0.000
N2P 0.0173(15) 0.115(3) 0.0103(14) 0.0175(19) 0.0079(12) 0.017(2)
C3P 0.016(3) 0.117(6) 0.015(3) 0.018(3) 0.006(2) 0.022(3)
C4P 0.029(3) 0.117(7) 0.018(3) 0.021(4) 0.015(3) 0.022(4)
C5P 0.024(3) 0.126(8) 0.029(3) 0.023(4) 0.015(3) 0.016(4)
C6P 0.032(3) 0.113(7) 0.027(3) 0.030(4) 0.016(3) 0.026(4)
C7P 0.067(5) 0.122(8) 0.044(4) 0.047(5) 0.039(4) 0.044(5)
C8P 0.090(7) 0.105(8) 0.055(5) 0.024(5) 0.037(5) 0.018(6)
C9P 0.0189(16) 0.115(3) 0.0121(15) 0.017(2) 0.0071(14) 0.018(2)
C10P 0.037(4) 0.106(6) 0.026(3) 0.020(4) 0.015(3) 0.031(4)
C11P 0.023(3) 0.114(7) 0.014(3) 0.020(3) 0.007(2) 0.028(4)
C12P 0.030(3) 0.106(6) 0.021(3) 0.016(3) 0.012(3) 0.035(4)
C13P 0.064(5) 0.107(7) 0.039(4) 0.031(4) 0.034(4) 0.052(5)
C14P 0.097(8) 0.092(7) 0.055(5) 0.002(5) 0.030(5) 0.031(6)
C15P 0.017(3) 0.109(6) 0.016(3) 0.016(3) 0.009(2) 0.027(3)
C16P 0.043(4) 0.109(6) 0.023(3) 0.015(4) 0.022(3) 0.035(4)
C17P 0.065(6) 0.184(12) 0.018(3) 0.002(5) 0.021(4) 0.031(7)
C18P 0.010(2) 0.114(6) 0.007(2) 0.006(3) 0.0034(19) 0.012(3)
C19P 0.008(3) 0.115(7) 0.013(4) 0.000 0.007(3) 0.000
C2P 0.0165(16) 0.115(3) 0.0100(15) 0.017(2) 0.0075(14) 0.017(2)
N1P 0.012(2) 0.105(5) 0.006(2) 0.006(3) 0.0028(17) 0.016(3)
C1D 0.039(5) 0.073(7) 0.040(6) 0.000 0.006(4) 0.000
C2D 0.078(6) 0.071(5) 0.046(4) 0.006(4) 0.009(4) -0.026(5)
C3D 0.086(6) 0.078(6) 0.033(4) -0.002(4) 0.023(4) -0.043(5)
C4D 0.064(8) 0.125(11) 0.026(5) 0.000 0.020(5) 0.000
C1E 0.053(7) 0.093(10) 0.053(7) 0.000 0.015(6) 0.000
S1E 0.098(3) 0.115(3) 0.134(3) 0.014(2) 0.057(2) 0.005(2)
C1F 0.123(13) 0.054(7) 0.084(10) 0.000 0.057(10) 0.000
C2F 0.084(11) 0.147(15) 0.121(14) 0.000 0.033(11) 0.000
C3F 0.083(11) 0.138(15) 0.116(14) 0.000 0.070(11) 0.000

loop_
_atom_type_symbol
_atom_type_description
_atom_type_scat_dispersion_real
_atom_type_scat_dispersion_imag
_atom_type_scat_source
C C 0.0037 0.0018 'International Tables Vol C Tables 4.2.6.8 and 6.1.1.4'
H H 0.0000 0.0000 'International Tables Vol C Tables 4.2.6.8 and 6.1.1.4'
N N 0.0072 0.0037 'International Tables Vol C Tables 4.2.6.8 and 6.1.1.4'
S S 0.1331 0.1339 'International Tables Vol C Tables 4.2.6.8 and 6.1.1.4'
Ni Ni 0.3396 1.1864 'International Tables Vol C Tables 4.2.6.8 and 6.1.1.4'
Lu Lu -0.4797 6.2410 'International Tables Vol C Tables 4.2.6.8 and 6.1.1.4'

loop_
_geom_angle_atom_site_label_1
_geom_angle_atom_site_label_2
_geom_angle_atom_site_label_3
_geom_angle
_geom_angle_site_symmetry_1
_geom_angle_site_symmetry_3
_geom_angle_publ_flag
C6 C1 C8 131(2) . . ?
C6 C1 C2 110.0(18) . . ?
C8 C1 C2 112(2) . . ?
C6 C1 C21 83.1(14) . . ?
C8 C1 C21 47.9(12) . . ?
C2 C1 C21 148.7(18) . . ?
C43 C2 C3 118.7(17) . . ?
C43 C2 C1 113.8(19) . . ?
C3 C2 C1 119.4(17) . . ?
C2 C3 C4 124.4(16) . . ?
C2 C3 C34 125.9(17) . . ?
C4 C3 C34 102.3(18) . . ?
C5 C4 C3 119.0(16) . . ?
C5 C4 C65 120(2) . . ?
C3 C4 C65 110.9(17) . . ?
C4 C5 C6 113.2(17) . . ?
C4 C5 C22 111(2) . . ?
C6 C5 C22 123(2) . . ?
C1 C6 C5 132.4(19) . . ?
C1 C6 C7 99.4(16) . . ?
C5 C6 C7 115(2) . . ?
C21 C7 C31 129.8(18) . . ?
C21 C7 C6 94.7(18) . . ?
C31 C7 C6 121(2) . . ?
C1 C8 C21 86(2) . . ?
C1 C8 C42 138(3) . . ?
C21 C8 C42 123(2) . . ?
C44 C9 C43 124.3(18) . . ?
C44 C9 C40 115(2) . . ?
C43 C9 C40 102(2) . . ?
C36 C10 C53 104.3(16) . . ?
C36 C10 C28 119(2) . . ?
C53 C10 C28 116.7(17) . . ?
C12 C11 C45 123.1(15) . . ?
C12 C11 C16 114(2) . . ?
C45 C11 C16 118.5(16) . . ?
C18 C12 C13 108(2) . . ?
C18 C12 C11 117.5(17) . . ?
C13 C12 C11 126(2) . . ?
C17 C13 C12 126(3) . . ?
C17 C13 C14 131(3) . . ?
C12 C13 C14 97(2) . . ?
C17 C13 C37 78(2) . . ?
C12 C13 C37 145(2) . . ?
C14 C13 C37 53.3(17) . . ?
C15 C14 C13 140(3) . . ?
C15 C14 C37 111(3) . . ?
C13 C14 C37 81(2) . . ?
C16 C15 C14 103(3) . . ?
C16 C15 C35 123(4) . . ?
C14 C15 C35 130(4) . . ?
C15 C16 C41 113(3) . . ?
C15 C16 C11 126(3) . . ?
C41 C16 C11 117(2) . . ?
C20 C17 C13 108(3) . . ?
C20 C17 C19 112(3) . . ?
C13 C17 C19 132(3) . . ?
C12 C18 C48 120.1(19) . . ?
C12 C18 C36 125(2) . . ?
C48 C18 C36 107(3) . . ?
C26 C19 C17 127(4) . . ?
C26 C19 C36 130(4) . . ?
C17 C19 C36 99(3) . . ?
C17 C20 C23 121(3) . . ?
C17 C20 C37 99(3) . . ?
C23 C20 C37 125(2) . . ?
C7 C21 C8 129(2) . . ?
C7 C21 C23 117.7(19) . . ?
C8 C21 C23 110.5(18) . . ?
C7 C21 C1 82.6(16) . . ?
C8 C21 C1 46.4(16) . . ?
C23 C21 C1 151(2) . . ?
C66 C22 C5 130(3) . . ?
C66 C22 C30 101(3) . . ?
C5 C22 C30 120(2) . . ?
C20 C23 C24 117(2) . . ?
C20 C23 C21 126(2) . . ?
C24 C23 C21 111.3(18) . . ?
C26 C24 C25 109.5(12) . . ?
C26 C24 C23 112(2) . . ?
C25 C24 C23 128.3(19) . . ?
C31 C25 C27 125.0(16) . . ?
C31 C25 C24 120.8(16) . . ?
C27 C25 C24 106.8(11) . . ?
C19 C26 C24 127(3) . . ?
C19 C26 C32 114(3) . . ?
C24 C26 C32 105.9(12) . . ?
C32 C27 C25 108.6(11) . . ?
C32 C27 C29 123.2(15) . . ?
C25 C27 C29 119.7(15) . . ?
C32 C28 C10 108.9(19) . . ?
C32 C28 C75 122.2(15) . . ?
C10 C28 C75 120.7(15) . . ?
C69 C29 C33 122(3) . . ?
C69 C29 C27 114.8(18) . . ?
C33 C29 C27 113.2(18) . . ?
C31 C30 C22 125(2) . . ?
C31 C30 C33 114.4(17) . . ?
C22 C30 C33 111(2) . . ?
C25 C31 C30 118.8(16) . . ?
C25 C31 C7 109.6(15) . . ?
C30 C31 C7 115(2) . . ?
C27 C32 C28 111.6(18) . . ?
C27 C32 C26 109.0(12) . . ?
C28 C32 C26 129.4(18) . . ?
C63 C33 C29 119(2) . . ?
C63 C33 C30 104.2(15) . . ?
C29 C33 C30 129(2) . . ?
C58 C34 C3 110.3(18) . . ?
C58 C34 C44 123.9(19) . . ?
C3 C34 C44 114.6(16) . . ?
C40 C35 C38 115(3) . . ?
C40 C35 C15 122(3) . . ?
C38 C35 C15 116(3) . . ?
C10 C36 C18 105(2) . . ?
C10 C36 C19 116(3) . . ?
C18 C36 C19 124(3) . . ?
C42 C37 C20 109.7(19) . . ?
C42 C37 C14 111(3) . . ?
C20 C37 C14 120(2) . . ?
C42 C37 C13 139(3) . . ?
C20 C37 C13 74.8(19) . . ?
C14 C37 C13 45.4(15) . . ?
C42 C38 C35 118(3) . . ?
C42 C38 C43 134(3) . . ?
C35 C38 C43 99(3) . . ?
C51 C39 C44 117(3) . . ?
C51 C39 C77 109(3) . . ?
C44 C39 C77 114(2) . . ?
C35 C40 C50 118(3) . . ?
C35 C40 C9 113(3) . . ?
C50 C40 C9 122(3) . . ?
C16 C41 C50 124(2) . . ?
C16 C41 C49 119(2) . . ?
C50 C41 C49 104(2) . . ?
C38 C42 C37 132(3) . . ?
C38 C42 C8 98(3) . . ?
C37 C42 C8 125(2) . . ?
C2 C43 C9 116(2) . . ?
C2 C43 C38 120.9(19) . . ?
C9 C43 C38 111(2) . . ?
C9 C44 C34 119.1(15) . . ?
C9 C44 C39 122(2) . . ?
C34 C44 C39 116(2) . . ?
C11 C45 C47 116.0(14) . . ?
C11 C45 C46 126.8(17) . . ?
C47 C45 C46 110.3(16) . . ?
C67 C46 C49 123(2) . . ?
C67 C46 C45 127.2(18) . . ?
C49 C46 C45 106(2) . . ?
C48 C47 C54 110(2) . . ?
C48 C47 C45 120.3(17) . . ?
C54 C47 C45 123.1(17) . . ?
C53 C48 C47 114(3) . . ?
C53 C48 C18 108(2) . . ?
C47 C48 C18 121(2) . . ?
C52 C49 C46 110(3) . . ?
C52 C49 C41 108(3) . . ?
C46 C49 C41 123(2) . . ?
C40 C50 C51 121(2) . . ?
C40 C50 C41 118(2) . . ?
C51 C50 C41 107(2) . . ?
C52 C51 C50 112(2) . . ?
C52 C51 C39 115(3) . . ?
C50 C51 C39 121(3) . . ?
C49 C52 C51 109(3) . . ?
C49 C52 C78 124(3) . . ?
C51 C52 C78 100(2) . . ?
C48 C53 C10 116(3) . . ?
C48 C53 C55 99(2) . . ?
C10 C53 C55 125.2(17) . . ?
C55 C54 C47 97(2) . . ?
C55 C54 C76 126(2) . . ?
C47 C54 C76 122(2) . . ?
C54 C55 C53 120(3) . . ?
C54 C55 C68 115(2) . . ?
C53 C55 C68 116(2) . . ?
C74 C56 C59 125.3(18) . . ?
C74 C56 C70 118(2) . . ?
C59 C56 C70 105.2(12) . . ?
C77 C57 C59 113.3(18) . . ?
C77 C57 C58 116(2) . . ?
C59 C57 C58 119.5(18) . . ?
C65 C58 C34 113(2) . . ?
C65 C58 C57 115.9(19) . . ?
C34 C58 C57 123(2) . . ?
C56 C59 C57 119.3(17) . . ?
C56 C59 C62 109.1(12) . . ?
C57 C59 C62 123.2(17) . . ?
C63 C60 C71 121.3(19) . . ?
C63 C60 C61 116.2(19) . . ?
C71 C60 C61 116.8(18) . . ?
C70 C61 C62 105.8(12) . . ?
C70 C61 C60 125.3(17) . . ?
C62 C61 C60 121.5(17) . . ?
C64 C62 C61 120.5(17) . . ?
C64 C62 C59 116.9(16) . . ?
C61 C62 C59 108.4(12) . . ?
C33 C63 C60 120.0(19) . . ?
C33 C63 C66 110(2) . . ?
C60 C63 C66 123(2) . . ?
C62 C64 C66 119.5(17) . . ?
C62 C64 C65 119.0(16) . . ?
C66 C64 C65 115(2) . . ?
C58 C65 C64 125.1(18) . . ?
C58 C65 C4 102.2(18) . . ?
C64 C65 C4 125(2) . . ?
C22 C66 C64 119(3) . . ?
C22 C66 C63 114(3) . . ?
C64 C66 C63 118.5(18) . . ?
C74 C67 C46 128(3) . . ?
C74 C67 C76 110(2) . . ?
C46 C67 C76 117(2) . . ?
C73 C68 C55 122(2) . . ?
C73 C68 C75 106(2) . . ?
C55 C68 C75 120.1(19) . . ?
C75 C69 C29 129(3) . . ?
C75 C69 C71 109(2) . . ?
C29 C69 C71 113(3) . . ?
C61 C70 C72 116.3(18) . . ?
C61 C70 C56 111.2(13) . . ?
C72 C70 C56 123(2) . . ?
C60 C71 C73 115.7(19) . . ?
C60 C71 C69 124(2) . . ?
C73 C71 C69 110(2) . . ?
C73 C72 C70 118(2) . . ?
C73 C72 C76 117(3) . . ?
C70 C72 C76 115(2) . . ?
C72 C73 C68 123(3) . . ?
C72 C73 C71 127(2) . . ?
C68 C73 C71 104(2) . . ?
C56 C74 C67 130(3) . . ?
C56 C74 C78 113(2) . . ?
C67 C74 C78 112(3) . . ?
C69 C75 C68 111(2) . . ?
C69 C75 C28 119(2) . . ?
C68 C75 C28 119.4(16) . . ?
C54 C76 C67 116(2) . . ?
C54 C76 C72 116(2) . . ?
C67 C76 C72 124(2) . . ?
C57 C77 C78 129(2) . . ?
C57 C77 C39 124.5(19) . . ?
C78 C77 C39 103(2) . . ?
C77 C78 C74 116(2) . . ?
C77 C78 C52 112(2) . . ?
C74 C78 C52 120(2) . . ?
Lu10 N1 Lu10 69(2) . 6_565 ?
Lu10 N1 Lu7 121.9(8) . . ?
Lu10 N1 Lu7 121.9(8) 6_565 . ?
Lu10 N1 Lu8 163.7(9) . 6_565 ?
Lu10 N1 Lu8 126.0(10) 6_565 6_565 ?
Lu7 N1 Lu8 47.7(7) . 6_565 ?
Lu10 N1 Lu8 126.0(10) . . ?
Lu10 N1 Lu8 163.7(9) 6_565 . ?
Lu7 N1 Lu8 47.7(7) . . ?
Lu8 N1 Lu8 38.1(8) 6_565 . ?
Lu10 N1 Lu1 138.7(11) . 6_565 ?
Lu10 N1 Lu1 100.4(6) 6_565 6_565 ?
Lu7 N1 Lu1 30.13(14) . 6_565 ?
Lu8 N1 Lu1 40.9(5) 6_565 6_565 ?
Lu8 N1 Lu1 64.7(4) . 6_565 ?
Lu10 N1 Lu1 100.4(6) . . ?
Lu10 N1 Lu1 138.7(11) 6_565 . ?
Lu7 N1 Lu1 30.13(14) . . ?
Lu8 N1 Lu1 64.7(4) 6_565 . ?
Lu8 N1 Lu1 40.9(5) . . ?
Lu1 N1 Lu1 60.2(3) 6_565 . ?
Lu10 N1 Lu6 151.8(12) . 6_565 ?
Lu10 N1 Lu6 102.8(7) 6_565 6_565 ?
Lu7 N1 Lu6 38.3(3) . 6_565 ?
Lu8 N1 Lu6 30.4(5) 6_565 6_565 ?
Lu8 N1 Lu6 61.1(4) . 6_565 ?
Lu1 N1 Lu6 13.33(11) 6_565 6_565 ?
Lu1 N1 Lu6 67.0(2) . 6_565 ?
Lu10 N1 Lu6 102.8(7) . . ?
Lu10 N1 Lu6 151.8(12) 6_565 . ?
Lu7 N1 Lu6 38.3(3) . . ?
Lu8 N1 Lu6 61.1(4) 6_565 . ?
Lu8 N1 Lu6 30.4(5) . . ?
Lu1 N1 Lu6 67.0(2) 6_565 . ?
Lu1 N1 Lu6 13.33(11) . . ?
Lu6 N1 Lu6 70.9(4) 6_565 . ?
Lu10 N1 Lu13 144.5(12) . . ?
Lu10 N1 Lu13 144.5(12) 6_565 . ?
Lu7 N1 Lu13 58.2(13) . . ?
Lu8 N1 Lu13 23.3(7) 6_565 . ?
Lu8 N1 Lu13 23.3(7) . . ?
Lu1 N1 Lu13 62.1(10) 6_565 . ?
Lu1 N1 Lu13 62.1(9) . . ?
Lu6 N1 Lu13 53.2(8) 6_565 . ?
Lu6 N1 Lu13 53.2(8) . . ?
Lu10 N1 Lu4 103.3(9) . . ?
Lu10 N1 Lu4 87.7(11) 6_565 . ?
Lu7 N1 Lu4 131.7(7) . . ?
Lu8 N1 Lu4 84.3(5) 6_565 . ?
Lu8 N1 Lu4 93.2(5) . . ?
Lu1 N1 Lu4 116.5(3) 6_565 . ?
Lu1 N1 Lu4 133.2(3) . . ?
Lu6 N1 Lu4 103.3(3) 6_565 . ?
Lu6 N1 Lu4 120.4(3) . . ?
Lu13 N1 Lu4 75.5(11) . . ?
Lu10 N1 Lu4 87.7(11) . 6_565 ?
Lu10 N1 Lu4 103.3(9) 6_565 6_565 ?
Lu7 N1 Lu4 131.7(7) . 6_565 ?
Lu8 N1 Lu4 93.2(5) 6_565 6_565 ?
Lu8 N1 Lu4 84.3(5) . 6_565 ?
Lu1 N1 Lu4 133.2(3) 6_565 6_565 ?
Lu1 N1 Lu4 116.5(3) . 6_565 ?
Lu6 N1 Lu4 120.4(3) 6_565 6_565 ?
Lu6 N1 Lu4 103.3(3) . 6_565 ?
Lu13 N1 Lu4 75.5(11) . 6_565 ?
Lu4 N1 Lu4 27.5(2) . 6_565 ?
Lu7 Lu1 Lu8 80.5(13) . . ?
Lu7 Lu1 N1 72.5(7) . . ?
Lu8 Lu1 N1 68.2(4) . . ?
Lu7 Lu1 Lu1 12.7(7) . 6_565 ?
Lu8 Lu1 Lu1 74.9(5) . 6_565 ?
N1 Lu1 Lu1 59.88(14) . 6_565 ?
Lu7 Lu1 Lu13 67.7(13) . . ?
Lu8 Lu1 Lu13 14.0(8) . . ?
N1 Lu1 Lu13 59.9(7) . . ?
Lu1 Lu1 Lu13 61.2(5) 6_565 . ?
Lu7 Lu1 Lu8 45.7(12) . 6_565 ?
Lu8 Lu1 Lu8 35.8(8) . 6_565 ?
N1 Lu1 Lu8 56.9(3) . 6_565 ?
Lu1 Lu1 Lu8 39.1(4) 6_565 6_565 ?
Lu13 Lu1 Lu8 22.2(7) . 6_565 ?
Lu7 Lu1 Lu6 20.2(10) . 6_565 ?
Lu8 Lu1 Lu6 63.6(5) . 6_565 ?
N1 Lu1 Lu6 57.2(2) . 6_565 ?
Lu1 Lu1 Lu6 11.26(12) 6_565 6_565 ?
Lu13 Lu1 Lu6 50.0(5) . 6_565 ?
Lu8 Lu1 Lu6 27.9(4) 6_565 6_565 ?
Lu7 Lu1 Lu10 99.1(9) . . ?
Lu8 Lu1 Lu10 93.6(7) . . ?
N1 Lu1 Lu10 34.5(4) . . ?
Lu1 Lu1 Lu10 88.0(5) 6_565 . ?
Lu13 Lu1 Lu10 89.9(9) . . ?
Lu8 Lu1 Lu10 91.1(4) 6_565 . ?
Lu6 Lu1 Lu10 88.9(4) 6_565 . ?
Lu7 Lu1 Lu11 114.4(9) . . ?
Lu8 Lu1 Lu11 106.0(6) . . ?
N1 Lu1 Lu11 53.0(4) . . ?
Lu1 Lu1 Lu11 104.5(3) 6_565 . ?
Lu13 Lu1 Lu11 105.3(9) . . ?
Lu8 Lu1 Lu11 109.4(4) 6_565 . ?
Lu6 Lu1 Lu11 106.7(4) 6_565 . ?
Lu10 Lu1 Lu11 18.6(4) . . ?
Lu7 Lu1 Lu5 104.6(9) . . ?
Lu8 Lu1 Lu5 108.7(4) . . ?
N1 Lu1 Lu5 48.60(17) . . ?
Lu1 Lu1 Lu5 95.38(11) 6_565 . ?
Lu13 Lu1 Lu5 105.4(8) . . ?
Lu8 Lu1 Lu5 105.4(3) 6_565 . ?
Lu6 Lu1 Lu5 98.7(2) 6_565 . ?
Lu10 Lu1 Lu5 15.5(5) . . ?
Lu11 Lu1 Lu5 10.3(3) . . ?
Lu7 Lu1 Lu3 91.5(10) . 6_565 ?
Lu8 Lu1 Lu3 116.0(4) . 6_565 ?
N1 Lu1 Lu3 49.23(18) . 6_565 ?
Lu1 Lu1 Lu3 83.96(9) 6_565 6_565 ?
Lu13 Lu1 Lu3 109.1(7) . 6_565 ?
Lu8 Lu1 Lu3 102.9(3) 6_565 6_565 ?
Lu6 Lu1 Lu3 89.46(19) 6_565 6_565 ?
Lu10 Lu1 Lu3 25.0(7) . 6_565 ?
Lu11 Lu1 Lu3 25.9(4) . 6_565 ?
Lu5 Lu1 Lu3 15.91(7) . 6_565 ?
Lu7 Lu1 Lu12 122.1(7) . . ?
Lu8 Lu1 Lu12 80.7(5) . . ?
N1 Lu1 Lu12 49.68(18) . . ?
Lu1 Lu1 Lu12 109.55(16) 6_565 . ?
Lu13 Lu1 Lu12 83.7(8) . . ?
Lu8 Lu1 Lu12 95.6(3) 6_565 . ?
Lu6 Lu1 Lu12 106.1(3) 6_565 . ?
Lu10 Lu1 Lu12 29.2(7) . . ?
Lu11 Lu1 Lu12 28.0(5) . . ?
Lu5 Lu1 Lu12 35.75(17) . . ?
Lu3 Lu1 Lu12 51.00(17) 6_565 . ?
Lu4 Lu2 Lu4 132(2) 6_565 . ?
Lu4 Lu2 Lu9 132.0(16) 6_565 . ?
Lu4 Lu2 Lu9 13.7(8) . . ?
Lu4 Lu2 Lu9 13.7(8) 6_565 6_565 ?
Lu4 Lu2 Lu9 132.0(16) . 6_565 ?
Lu9 Lu2 Lu9 128.1(18) . 6_565 ?
Lu4 Lu2 N1 81.4(7) 6_565 . ?
Lu4 Lu2 N1 81.4(7) . . ?
Lu9 Lu2 N1 69.3(7) . . ?
Lu9 Lu2 N1 69.3(7) 6_565 . ?
Lu4 Lu2 Lu13 102.7(9) 6_565 . ?
Lu4 Lu2 Lu13 102.7(9) . . ?
Lu9 Lu2 Lu13 90.1(6) . . ?
Lu9 Lu2 Lu13 90.1(6) 6_565 . ?
N1 Lu2 Lu13 54.0(9) . . ?
Lu4 Lu2 Lu12 27.8(6) 6_565 . ?
Lu4 Lu2 Lu12 118.3(11) . . ?
Lu9 Lu2 Lu12 112.4(9) . . ?
Lu9 Lu2 Lu12 16.6(8) 6_565 . ?
N1 Lu2 Lu12 53.6(2) . . ?
Lu13 Lu2 Lu12 84.3(6) . . ?
Lu4 Lu2 Lu12 118.3(11) 6_565 6_565 ?
Lu4 Lu2 Lu12 27.8(6) . 6_565 ?
Lu9 Lu2 Lu12 16.6(8) . 6_565 ?
Lu9 Lu2 Lu12 112.4(9) 6_565 6_565 ?
N1 Lu2 Lu12 53.6(2) . 6_565 ?
Lu13 Lu2 Lu12 84.3(6) . 6_565 ?
Lu12 Lu2 Lu12 96.2(4) . 6_565 ?
Lu4 Lu2 Lu8 86.5(8) 6_565 . ?
Lu4 Lu2 Lu8 111.8(8) . . ?
Lu9 Lu2 Lu8 98.3(6) . . ?
Lu9 Lu2 Lu8 73.6(6) 6_565 . ?
N1 Lu2 Lu8 46.1(3) . . ?
Lu13 Lu2 Lu8 16.7(5) . . ?
Lu12 Lu2 Lu8 67.8(3) . . ?
Lu12 Lu2 Lu8 88.5(3) 6_565 . ?
Lu4 Lu2 Lu8 111.8(8) 6_565 6_565 ?
Lu4 Lu2 Lu8 86.5(8) . 6_565 ?
Lu9 Lu2 Lu8 73.6(6) . 6_565 ?
Lu9 Lu2 Lu8 98.3(6) 6_565 6_565 ?
N1 Lu2 Lu8 46.1(3) . 6_565 ?
Lu13 Lu2 Lu8 16.7(5) . 6_565 ?
Lu12 Lu2 Lu8 88.5(3) . 6_565 ?
Lu12 Lu2 Lu8 67.8(3) 6_565 6_565 ?
Lu8 Lu2 Lu8 27.4(5) . 6_565 ?
Lu4 Lu2 Lu10 54.3(10) 6_565 . ?
Lu4 Lu2 Lu10 89.7(12) . . ?
Lu9 Lu2 Lu10 82.7(11) . . ?
Lu9 Lu2 Lu10 45.9(10) 6_565 . ?
N1 Lu2 Lu10 33.2(4) . . ?
Lu13 Lu2 Lu10 82.5(9) . . ?
Lu12 Lu2 Lu10 29.6(6) . . ?
Lu12 Lu2 Lu10 66.6(6) 6_565 . ?
Lu8 Lu2 Lu10 69.5(4) . . ?
Lu8 Lu2 Lu10 78.4(4) 6_565 . ?
Lu4 Lu2 Lu10 89.7(11) 6_565 6_565 ?
Lu4 Lu2 Lu10 54.3(10) . 6_565 ?
Lu9 Lu2 Lu10 45.9(10) . 6_565 ?
Lu9 Lu2 Lu10 82.7(11) 6_565 6_565 ?
N1 Lu2 Lu10 33.2(4) . 6_565 ?
Lu13 Lu2 Lu10 82.5(9) . 6_565 ?
Lu12 Lu2 Lu10 66.6(6) . 6_565 ?
Lu12 Lu2 Lu10 29.6(6) 6_565 6_565 ?
Lu8 Lu2 Lu10 78.4(4) . 6_565 ?
Lu8 Lu2 Lu10 69.5(4) 6_565 6_565 ?
Lu10 Lu2 Lu10 36.9(11) . 6_565 ?
Lu5 Lu3 Lu10 37.2(9) 6_565 6_565 ?
Lu5 Lu3 Lu11 8.6(9) 6_565 6_565 ?
Lu10 Lu3 Lu11 42.8(11) 6_565 6_565 ?
Lu5 Lu3 Lu3 136.0(2) 6_565 6_565 ?
Lu10 Lu3 Lu3 99.6(9) 6_565 6_565 ?
Lu11 Lu3 Lu3 142.3(9) 6_565 6_565 ?
Lu5 Lu3 Lu10 99.6(6) 6_565 . ?
Lu10 Lu3 Lu10 62.9(11) 6_565 . ?
Lu11 Lu3 Lu10 105.7(12) 6_565 . ?
Lu3 Lu3 Lu10 36.7(6) 6_565 . ?
Lu5 Lu3 Lu5 120.5(3) 6_565 . ?
Lu10 Lu3 Lu5 84.3(9) 6_565 . ?
Lu11 Lu3 Lu5 127.0(9) 6_565 . ?
Lu3 Lu3 Lu5 15.44(7) 6_565 . ?
Lu10 Lu3 Lu5 21.5(6) . . ?
Lu5 Lu3 N1 77.7(2) 6_565 . ?
Lu10 Lu3 N1 47.1(8) 6_565 . ?
Lu11 Lu3 N1 78.7(9) 6_565 . ?
Lu3 Lu3 N1 70.89(9) 6_565 . ?
Lu10 Lu3 N1 44.9(7) . . ?
Lu5 Lu3 N1 60.82(11) . . ?
Lu5 Lu3 Lu12 21.5(2) 6_565 6_565 ?
Lu10 Lu3 Lu12 23.5(10) 6_565 6_565 ?
Lu11 Lu3 Lu12 22.9(9) 6_565 6_565 ?
Lu3 Lu3 Lu12 120.83(17) 6_565 6_565 ?
Lu10 Lu3 Lu12 84.7(6) . 6_565 ?
Lu5 Lu3 Lu12 106.19(18) . 6_565 ?
N1 Lu3 Lu12 56.36(19) . 6_565 ?
Lu5 Lu3 Lu11 118.3(5) 6_565 . ?
Lu10 Lu3 Lu11 81.8(12) 6_565 . ?
Lu11 Lu3 Lu11 124.5(14) 6_565 . ?
Lu3 Lu3 Lu11 17.8(5) 6_565 . ?
Lu10 Lu3 Lu11 18.9(7) . . ?
Lu5 Lu3 Lu11 3.5(5) . . ?
N1 Lu3 Lu11 57.4(5) . . ?
Lu12 Lu3 Lu11 103.3(5) 6_565 . ?
Lu5 Lu3 Lu1 81.8(2) 6_565 6_565 ?
Lu10 Lu3 Lu1 74.6(9) 6_565 6_565 ?
Lu11 Lu3 Lu1 76.4(9) 6_565 6_565 ?
Lu3 Lu3 Lu1 96.04(9) 6_565 6_565 ?
Lu10 Lu3 Lu1 86.2(6) . 6_565 ?
Lu5 Lu3 Lu1 94.34(12) . 6_565 ?
N1 Lu3 Lu1 44.69(17) . 6_565 ?
Lu12 Lu3 Lu1 65.24(17) 6_565 6_565 ?
Lu11 Lu3 Lu1 91.4(5) . 6_565 ?
Lu5 Lu3 Lu7 98.2(3) 6_565 . ?
Lu10 Lu3 Lu7 81.6(9) 6_565 . ?
Lu11 Lu3 Lu7 94.1(9) 6_565 . ?
Lu3 Lu3 Lu7 76.60(9) 6_565 . ?
Lu10 Lu3 Lu7 72.7(6) . . ?
Lu5 Lu3 Lu7 76.55(12) . . ?
N1 Lu3 Lu7 39.7(4) . . ?
Lu12 Lu3 Lu7 79.0(3) 6_565 . ?
Lu11 Lu3 Lu7 73.9(4) . . ?
Lu1 Lu3 Lu7 19.75(14) 6_565 . ?
Lu5 Lu3 Lu6 74.8(2) 6_565 6_565 ?
Lu10 Lu3 Lu6 67.2(9) 6_565 6_565 ?
Lu11 Lu3 Lu6 69.9(9) 6_565 6_565 ?
Lu3 Lu3 Lu6 98.84(11) 6_565 6_565 ?
Lu10 Lu3 Lu6 84.5(6) . 6_565 ?
Lu5 Lu3 Lu6 95.17(14) . 6_565 ?
N1 Lu3 Lu6 40.95(17) . 6_565 ?
Lu12 Lu3 Lu6 57.71(17) 6_565 6_565 ?
Lu11 Lu3 Lu6 92.0(5) . 6_565 ?
Lu1 Lu3 Lu6 7.63(11) 6_565 6_565 ?
Lu7 Lu3 Lu6 24.6(2) . 6_565 ?
Lu2 Lu4 Lu4 24.1(12) . 6_565 ?
Lu2 Lu4 Lu9 159.2(10) . . ?
Lu4 Lu4 Lu9 150.7(12) 6_565 . ?
Lu2 Lu4 Lu9 36.1(13) . 6_565 ?
Lu4 Lu4 Lu9 15.0(8) 6_565 6_565 ?
Lu9 Lu4 Lu9 136(2) . 6_565 ?
Lu2 Lu4 N1 83.7(7) . . ?
Lu4 Lu4 N1 76.25(12) 6_565 . ?
Lu9 Lu4 N1 77.8(9) . . ?
Lu9 Lu4 N1 63.2(6) 6_565 . ?
Lu2 Lu4 Lu12 145.5(8) . 6_565 ?
Lu4 Lu4 Lu12 132.5(2) 6_565 6_565 ?
Lu9 Lu4 Lu12 18.2(12) . 6_565 ?
Lu9 Lu4 Lu12 117.4(9) 6_565 6_565 ?
N1 Lu4 Lu12 61.8(2) . 6_565 ?
Lu2 Lu4 Lu13 65.1(9) . . ?
Lu4 Lu4 Lu13 78.64(18) 6_565 . ?
Lu9 Lu4 Lu13 95.6(9) . . ?
Lu9 Lu4 Lu13 76.7(5) 6_565 . ?
N1 Lu4 Lu13 51.2(8) . . ?
Lu12 Lu4 Lu13 90.8(7) 6_565 . ?
Lu2 Lu4 Lu10 115.8(11) . 6_565 ?
Lu4 Lu4 Lu10 99.1(6) 6_565 6_565 ?
Lu9 Lu4 Lu10 51.6(13) . 6_565 ?
Lu9 Lu4 Lu10 84.1(10) 6_565 6_565 ?
N1 Lu4 Lu10 38.1(4) . 6_565 ?
Lu12 Lu4 Lu10 33.5(6) 6_565 6_565 ?
Lu13 Lu4 Lu10 85.2(9) . 6_565 ?
Lu2 Lu4 Lu8 82.0(9) . 6_565 ?
Lu4 Lu4 Lu8 93.0(3) 6_565 6_565 ?
Lu9 Lu4 Lu8 78.4(8) . 6_565 ?
Lu9 Lu4 Lu8 88.2(4) 6_565 6_565 ?
N1 Lu4 Lu8 45.8(3) . 6_565 ?
Lu12 Lu4 Lu8 74.0(4) 6_565 6_565 ?
Lu13 Lu4 Lu8 17.2(5) . 6_565 ?
Lu10 Lu4 Lu8 73.4(4) 6_565 6_565 ?
Lu2 Lu4 Lu10 79.5(12) . . ?
Lu4 Lu4 Lu10 61.1(6) 6_565 . ?
Lu9 Lu4 Lu10 89.5(14) . . ?
Lu9 Lu4 Lu10 46.1(10) 6_565 . ?
N1 Lu4 Lu10 32.2(4) . . ?
Lu12 Lu4 Lu10 71.4(7) 6_565 . ?
Lu13 Lu4 Lu10 78.7(8) . . ?
Lu10 Lu4 Lu10 38.0(12) 6_565 . ?
Lu8 Lu4 Lu10 77.2(4) 6_565 . ?
Lu2 Lu4 Lu12 52.3(10) . . ?
Lu4 Lu4 Lu12 33.02(17) 6_565 . ?
Lu9 Lu4 Lu12 117.7(12) . . ?
Lu9 Lu4 Lu12 18.0(8) 6_565 . ?
N1 Lu4 Lu12 48.18(19) . . ?
Lu12 Lu4 Lu12 99.5(4) 6_565 . ?
Lu13 Lu4 Lu12 75.3(4) . . ?
Lu10 Lu4 Lu12 66.1(6) 6_565 . ?
Lu8 Lu4 Lu12 82.3(3) 6_565 . ?
Lu10 Lu4 Lu12 28.2(6) . . ?
Lu2 Lu4 Lu8 58.3(7) . . ?
Lu4 Lu4 Lu8 67.3(2) 6_565 . ?
Lu9 Lu4 Lu8 101.1(7) . . ?
Lu9 Lu4 Lu8 63.3(5) 6_565 . ?
N1 Lu4 Lu8 41.6(3) . . ?
Lu12 Lu4 Lu8 92.2(3) 6_565 . ?
Lu13 Lu4 Lu8 14.6(5) . . ?
Lu10 Lu4 Lu8 78.7(4) 6_565 . ?
Lu8 Lu4 Lu8 25.7(5) 6_565 . ?
Lu10 Lu4 Lu8 65.6(4) . . ?
Lu12 Lu4 Lu8 60.8(3) . . ?
Lu11 Lu5 Lu10 89(3) . . ?
Lu11 Lu5 Lu3 158(2) . 6_565 ?
Lu10 Lu5 Lu3 104(2) . 6_565 ?
Lu11 Lu5 Lu12 37(2) . . ?
Lu10 Lu5 Lu12 53(2) . . ?
Lu3 Lu5 Lu12 149.0(4) 6_565 . ?
Lu11 Lu5 Lu3 162(2) . . ?
Lu10 Lu5 Lu3 76(2) . . ?
Lu3 Lu5 Lu3 28.58(19) 6_565 . ?
Lu12 Lu5 Lu3 127.0(3) . . ?
Lu11 Lu5 N1 100(2) . . ?
Lu10 Lu5 N1 37.6(11) . . ?
Lu3 Lu5 N1 81.2(3) 6_565 . ?
Lu12 Lu5 N1 68.1(3) . . ?
Lu3 Lu5 N1 62.03(16) . . ?
Lu11 Lu5 Lu10 134(3) . 6_565 ?
Lu10 Lu5 Lu10 45(2) . 6_565 ?
Lu3 Lu5 Lu10 60.5(7) 6_565 6_565 ?
Lu12 Lu5 Lu10 96.6(7) . 6_565 ?
Lu3 Lu5 Lu10 32.2(7) . 6_565 ?
N1 Lu5 Lu10 42.3(6) . 6_565 ?
Lu11 Lu5 Lu5 150(2) . 6_565 ?
Lu10 Lu5 Lu5 62(2) . 6_565 ?
Lu3 Lu5 Lu5 44.0(2) 6_565 6_565 ?
Lu12 Lu5 Lu5 113.4(3) . 6_565 ?
Lu3 Lu5 Lu5 15.44(7) . 6_565 ?
N1 Lu5 Lu5 53.40(15) . 6_565 ?
Lu10 Lu5 Lu5 17.0(7) 6_565 6_565 ?
Lu11 Lu5 Lu9 57(3) . 6_565 ?
Lu10 Lu5 Lu9 33(3) . 6_565 ?
Lu3 Lu5 Lu9 131.4(7) 6_565 6_565 ?
Lu12 Lu5 Lu9 20.4(7) . 6_565 ?
Lu3 Lu5 Lu9 106.9(6) . 6_565 ?
N1 Lu5 Lu9 50.9(6) . 6_565 ?
Lu10 Lu5 Lu9 76.2(9) 6_565 6_565 ?
Lu5 Lu5 Lu9 93.0(6) 6_565 6_565 ?
Lu11 Lu5 Lu1 84(2) . . ?
Lu10 Lu5 Lu1 77.8(12) . . ?
Lu3 Lu5 Lu1 82.3(2) 6_565 . ?
Lu12 Lu5 Lu1 73.3(2) . . ?
Lu3 Lu5 Lu1 83.34(13) . . ?
N1 Lu5 Lu1 44.80(18) . . ?
Lu10 Lu5 Lu1 81.7(5) 6_565 . ?
Lu5 Lu5 Lu1 84.61(11) 6_565 . ?
Lu9 Lu5 Lu1 69.9(4) 6_565 . ?
Lu11 Lu5 Lu6 77(2) . . ?
Lu10 Lu5 Lu6 72.6(14) . . ?
Lu3 Lu5 Lu6 90.5(2) 6_565 . ?
Lu12 Lu5 Lu6 64.6(2) . . ?
Lu3 Lu5 Lu6 89.01(14) . . ?
N1 Lu5 Lu6 42.97(18) . . ?
Lu10 Lu5 Lu6 82.9(5) 6_565 . ?
Lu5 Lu5 Lu6 88.29(13) 6_565 . ?
Lu9 Lu5 Lu6 61.7(4) 6_565 . ?
Lu1 Lu5 Lu6 8.77(9) . . ?
Lu11 Lu5 Lu11 146(3) . 6_565 ?
Lu10 Lu5 Lu11 57(3) . 6_565 ?
Lu3 Lu5 Lu11 48.3(4) 6_565 6_565 ?
Lu12 Lu5 Lu11 108.6(6) . 6_565 ?
Lu3 Lu5 Lu11 19.8(4) . 6_565 ?
N1 Lu5 Lu11 49.4(5) . 6_565 ?
Lu10 Lu5 Lu11 12.4(8) 6_565 6_565 ?
Lu5 Lu5 Lu11 4.8(4) 6_565 6_565 ?
Lu9 Lu5 Lu11 88.2(8) 6_565 6_565 ?
Lu1 Lu5 Lu11 82.8(4) . 6_565 ?
Lu6 Lu5 Lu11 85.8(4) . 6_565 ?
Lu8 Lu6 Lu7 83.5(10) . . ?
Lu8 Lu6 Lu13 10.1(11) . . ?
Lu7 Lu6 Lu13 74.6(12) . . ?
Lu8 Lu6 Lu8 32.8(8) . 6_565 ?
Lu7 Lu6 Lu8 51.1(9) . 6_565 ?
Lu13 Lu6 Lu8 23.5(10) . 6_565 ?
Lu8 Lu6 N1 71.2(6) . . ?
Lu7 Lu6 N1 67.6(6) . . ?
Lu13 Lu6 N1 63.6(7) . . ?
Lu8 Lu6 N1 57.8(3) 6_565 . ?
Lu8 Lu6 Lu1 70.5(7) . 6_565 ?
Lu7 Lu6 Lu1 15.7(7) . 6_565 ?
Lu13 Lu6 Lu1 61.0(8) . 6_565 ?
Lu8 Lu6 Lu1 37.6(4) 6_565 6_565 ?
N1 Lu6 Lu1 55.8(2) . 6_565 ?
Lu8 Lu6 Lu6 59.2(6) . 6_565 ?
Lu7 Lu6 Lu6 25.7(8) . 6_565 ?
Lu13 Lu6 Lu6 49.7(8) . 6_565 ?
Lu8 Lu6 Lu6 26.4(4) 6_565 6_565 ?
N1 Lu6 Lu6 54.53(19) . 6_565 ?
Lu1 Lu6 Lu6 11.26(12) 6_565 6_565 ?
Lu8 Lu6 Lu12 93.0(6) . . ?
Lu7 Lu6 Lu12 116.9(7) . . ?
Lu13 Lu6 Lu12 92.7(9) . . ?
Lu8 Lu6 Lu12 102.0(4) 6_565 . ?
N1 Lu6 Lu12 52.3(2) . . ?
Lu1 Lu6 Lu12 107.6(3) 6_565 . ?
Lu6 Lu6 Lu12 106.66(19) 6_565 . ?
Lu8 Lu6 Lu10 98.3(7) . . ?
Lu7 Lu6 Lu10 88.6(9) . . ?
Lu13 Lu6 Lu10 93.1(9) . . ?
Lu8 Lu6 Lu10 90.8(4) 6_565 . ?
N1 Lu6 Lu10 33.1(4) . . ?
Lu1 Lu6 Lu10 82.1(5) 6_565 . ?
Lu6 Lu6 Lu10 84.5(4) 6_565 . ?
Lu12 Lu6 Lu10 29.5(6) . . ?
Lu8 Lu6 Lu11 113.8(7) . . ?
Lu7 Lu6 Lu11 99.3(9) . . ?
Lu13 Lu6 Lu11 109.9(9) . . ?
Lu8 Lu6 Lu11 108.9(4) 6_565 . ?
N1 Lu6 Lu11 51.1(3) . . ?
Lu1 Lu6 Lu11 96.2(3) 6_565 . ?
Lu6 Lu6 Lu11 100.5(3) 6_565 . ?
Lu12 Lu6 Lu11 28.1(5) . . ?
Lu10 Lu6 Lu11 18.1(3) . . ?
Lu8 Lu6 Lu9 68.4(10) . 6_565 ?
Lu7 Lu6 Lu9 113.7(7) . 6_565 ?
Lu13 Lu6 Lu9 68.9(12) . 6_565 ?
Lu8 Lu6 Lu9 82.0(8) 6_565 6_565 ?
N1 Lu6 Lu9 47.0(4) . 6_565 ?
Lu1 Lu6 Lu9 99.8(5) 6_565 6_565 ?
Lu6 Lu6 Lu9 94.5(6) 6_565 6_565 ?
Lu12 Lu6 Lu9 24.6(8) . 6_565 ?
Lu10 Lu6 Lu9 42.7(9) . 6_565 ?
Lu11 Lu6 Lu9 49.9(9) . 6_565 ?
Lu8 Lu6 Lu5 113.0(6) . . ?
Lu7 Lu6 Lu5 89.6(8) . . ?
Lu13 Lu6 Lu5 107.5(8) . . ?
Lu8 Lu6 Lu5 102.8(3) 6_565 . ?
N1 Lu6 Lu5 45.50(18) . . ?
Lu1 Lu6 Lu5 86.8(2) 6_565 . ?
Lu6 Lu6 Lu5 91.71(13) 6_565 . ?
Lu12 Lu6 Lu5 35.33(18) . . ?
Lu10 Lu6 Lu5 14.7(5) . . ?
Lu11 Lu6 Lu5 9.8(3) . . ?
Lu9 Lu6 Lu5 54.4(7) 6_565 . ?
Lu1 Lu7 Lu1 154.5(14) 6_565 . ?
Lu1 Lu7 Lu6 18.6(5) 6_565 6_565 ?
Lu1 Lu7 Lu6 144.1(16) . 6_565 ?
Lu1 Lu7 Lu6 144.1(16) 6_565 . ?
Lu1 Lu7 Lu6 18.6(5) . . ?
Lu6 Lu7 Lu6 128.6(15) 6_565 . ?
Lu1 Lu7 Lu8 59.7(10) 6_565 6_565 ?
Lu1 Lu7 Lu8 106.6(15) . 6_565 ?
Lu6 Lu7 Lu8 41.3(7) 6_565 6_565 ?
Lu6 Lu7 Lu8 88.8(12) . 6_565 ?
Lu1 Lu7 Lu8 106.6(15) 6_565 . ?
Lu1 Lu7 Lu8 59.7(10) . . ?
Lu6 Lu7 Lu8 88.8(12) 6_565 . ?
Lu6 Lu7 Lu8 41.3(7) . . ?
Lu8 Lu7 Lu8 47.8(12) 6_565 . ?
Lu1 Lu7 Lu13 82.9(12) 6_565 . ?
Lu1 Lu7 Lu13 82.9(12) . . ?
Lu6 Lu7 Lu13 64.9(8) 6_565 . ?
Lu6 Lu7 Lu13 64.9(8) . . ?
Lu8 Lu7 Lu13 23.9(6) 6_565 . ?
Lu8 Lu7 Lu13 23.9(6) . . ?
Lu1 Lu7 N1 77.4(7) 6_565 . ?
Lu1 Lu7 N1 77.4(7) . . ?
Lu6 Lu7 N1 74.2(6) 6_565 . ?
Lu6 Lu7 N1 74.2(6) . . ?
Lu8 Lu7 N1 66.5(6) 6_565 . ?
Lu8 Lu7 N1 66.5(6) . . ?
Lu13 Lu7 N1 63.1(9) . . ?
Lu1 Lu7 Lu3 95.1(10) 6_565 6_565 ?
Lu1 Lu7 Lu3 68.7(9) . 6_565 ?
Lu6 Lu7 Lu3 103.8(8) 6_565 6_565 ?
Lu6 Lu7 Lu3 79.7(7) . 6_565 ?
Lu8 Lu7 Lu3 111.0(7) 6_565 6_565 ?
Lu8 Lu7 Lu3 99.8(6) . 6_565 ?
Lu13 Lu7 Lu3 105.8(9) . 6_565 ?
N1 Lu7 Lu3 44.8(4) . 6_565 ?
Lu1 Lu7 Lu3 68.7(9) 6_565 . ?
Lu1 Lu7 Lu3 95.1(10) . . ?
Lu6 Lu7 Lu3 79.7(7) 6_565 . ?
Lu6 Lu7 Lu3 103.8(8) . . ?
Lu8 Lu7 Lu3 99.8(6) 6_565 . ?
Lu8 Lu7 Lu3 111.0(7) . . ?
Lu13 Lu7 Lu3 105.8(9) . . ?
N1 Lu7 Lu3 44.8(4) . . ?
Lu3 Lu7 Lu3 26.79(18) 6_565 . ?
Lu1 Lu7 Lu10 95.6(9) 6_565 . ?
Lu1 Lu7 Lu10 61.8(8) . . ?
Lu6 Lu7 Lu10 97.3(7) 6_565 . ?
Lu6 Lu7 Lu10 66.5(8) . . ?
Lu8 Lu7 Lu10 91.5(8) 6_565 . ?
Lu8 Lu7 Lu10 77.8(9) . . ?
Lu13 Lu7 Lu10 83.2(10) . . ?
N1 Lu7 Lu10 25.8(5) . . ?
Lu3 Lu7 Lu10 22.8(6) 6_565 . ?
Lu3 Lu7 Lu10 38.1(7) . . ?
Lu1 Lu7 Lu10 61.8(8) 6_565 6_565 ?
Lu1 Lu7 Lu10 95.6(9) . 6_565 ?
Lu6 Lu7 Lu10 66.5(8) 6_565 6_565 ?
Lu6 Lu7 Lu10 97.3(7) . 6_565 ?
Lu8 Lu7 Lu10 77.8(9) 6_565 6_565 ?
Lu8 Lu7 Lu10 91.5(8) . 6_565 ?
Lu13 Lu7 Lu10 83.2(10) . 6_565 ?
N1 Lu7 Lu10 25.8(5) . 6_565 ?
Lu3 Lu7 Lu10 38.1(7) 6_565 6_565 ?
Lu3 Lu7 Lu10 22.8(6) . 6_565 ?
Lu10 Lu7 Lu10 34.0(8) . 6_565 ?
Lu13 Lu8 Lu6 157(3) . . ?
Lu13 Lu8 Lu8 38(3) . 6_565 ?
Lu6 Lu8 Lu8 120.8(6) . 6_565 ?
Lu13 Lu8 Lu1 142(3) . . ?
Lu6 Lu8 Lu1 15.7(4) . . ?
Lu8 Lu8 Lu1 105.1(5) 6_565 . ?
Lu13 Lu8 Lu7 104(3) . . ?
Lu6 Lu8 Lu7 55.2(7) . . ?
Lu8 Lu8 Lu7 66.1(6) 6_565 . ?
Lu1 Lu8 Lu7 39.8(5) . . ?
Lu13 Lu8 N1 84(2) . . ?
Lu6 Lu8 N1 78.4(6) . . ?
Lu8 Lu8 N1 70.9(4) 6_565 . ?
Lu1 Lu8 N1 70.9(5) . . ?
Lu7 Lu8 N1 65.8(6) . . ?
Lu13 Lu8 Lu6 64(3) . 6_565 ?
Lu6 Lu8 Lu6 94.4(8) . 6_565 ?
Lu8 Lu8 Lu6 26.4(4) 6_565 6_565 ?
Lu1 Lu8 Lu6 78.7(6) . 6_565 ?
Lu7 Lu8 Lu6 40.1(4) . 6_565 ?
N1 Lu8 Lu6 61.1(3) . 6_565 ?
Lu13 Lu8 Lu1 76(3) . 6_565 ?
Lu6 Lu8 Lu1 81.6(7) . 6_565 ?
Lu8 Lu8 Lu1 39.1(4) 6_565 6_565 ?
Lu1 Lu8 Lu1 66.0(5) . 6_565 ?
Lu7 Lu8 Lu1 27.7(4) . 6_565 ?
N1 Lu8 Lu1 58.4(3) . 6_565 ?
Lu6 Lu8 Lu1 12.75(13) 6_565 6_565 ?
Lu13 Lu8 Lu2 56(2) . . ?
Lu6 Lu8 Lu2 119.0(7) . . ?
Lu8 Lu8 Lu2 76.3(3) 6_565 . ?
Lu1 Lu8 Lu2 118.1(5) . . ?
Lu7 Lu8 Lu2 113.6(6) . . ?
N1 Lu8 Lu2 50.7(3) . . ?
Lu6 Lu8 Lu2 88.6(4) 6_565 . ?
Lu1 Lu8 Lu2 94.8(4) 6_565 . ?
Lu13 Lu8 Lu9 90(3) . 6_565 ?
Lu6 Lu8 Lu9 90.5(11) . 6_565 ?
Lu8 Lu8 Lu9 106.5(6) 6_565 6_565 ?
Lu1 Lu8 Lu9 95.7(10) . 6_565 ?
Lu7 Lu8 Lu9 113.5(9) . 6_565 ?
N1 Lu8 Lu9 51.3(5) . 6_565 ?
Lu6 Lu8 Lu9 109.4(5) 6_565 6_565 ?
Lu1 Lu8 Lu9 109.4(5) 6_565 6_565 ?
Lu2 Lu8 Lu9 33.6(8) . 6_565 ?
Lu13 Lu8 Lu4 68(2) . 6_565 ?
Lu6 Lu8 Lu4 109.9(7) . 6_565 ?
Lu8 Lu8 Lu4 87.0(3) 6_565 6_565 ?
Lu1 Lu8 Lu4 111.5(5) . 6_565 ?
Lu7 Lu8 Lu4 115.5(6) . 6_565 ?
N1 Lu8 Lu4 49.9(3) . 6_565 ?
Lu6 Lu8 Lu4 96.6(4) 6_565 6_565 ?
Lu1 Lu8 Lu4 101.0(4) 6_565 6_565 ?
Lu2 Lu8 Lu4 11.54(6) . 6_565 ?
Lu9 Lu8 Lu4 22.2(8) 6_565 6_565 ?
Lu13 Lu8 Lu4 52(2) . . ?
Lu6 Lu8 Lu4 119.2(6) . . ?
Lu8 Lu8 Lu4 67.3(2) 6_565 . ?
Lu1 Lu8 Lu4 115.3(5) . . ?
Lu7 Lu8 Lu4 105.1(6) . . ?
N1 Lu8 Lu4 45.2(3) . . ?
Lu6 Lu8 Lu4 78.7(4) 6_565 . ?
Lu1 Lu8 Lu4 85.1(3) 6_565 . ?
Lu2 Lu8 Lu4 9.89(8) . . ?
Lu9 Lu8 Lu4 40.6(7) 6_565 . ?
Lu4 Lu8 Lu4 19.7(2) 6_565 . ?
Lu4 Lu9 Lu12 146.2(15) . 6_565 ?
Lu4 Lu9 Lu2 7.1(3) . . ?
Lu12 Lu9 Lu2 141.7(12) 6_565 . ?
Lu4 Lu9 Lu4 14.3(5) . 6_565 ?
Lu12 Lu9 Lu4 131.9(11) 6_565 6_565 ?
Lu2 Lu9 Lu4 11.8(3) . 6_565 ?
Lu4 Lu9 Lu10 105.4(11) . 6_565 ?
Lu12 Lu9 Lu10 41.0(9) 6_565 6_565 ?
Lu2 Lu9 Lu10 101.6(9) . 6_565 ?
Lu4 Lu9 Lu10 91.1(8) 6_565 6_565 ?
Lu4 Lu9 N1 73.6(8) . . ?
Lu12 Lu9 N1 76.1(9) 6_565 . ?
Lu2 Lu9 N1 67.3(7) . . ?
Lu4 Lu9 N1 61.1(6) 6_565 . ?
Lu10 Lu9 N1 44.2(6) 6_565 . ?
Lu4 Lu9 Lu11 126.3(12) . 6_565 ?
Lu12 Lu9 Lu11 20.0(6) 6_565 6_565 ?
Lu2 Lu9 Lu11 122.0(8) . 6_565 ?
Lu4 Lu9 Lu11 112.0(7) 6_565 6_565 ?
Lu10 Lu9 Lu11 21.1(7) 6_565 6_565 ?
N1 Lu9 Lu11 58.8(7) . 6_565 ?
Lu4 Lu9 Lu5 116.3(10) . 6_565 ?
Lu12 Lu9 Lu5 30.0(6) 6_565 6_565 ?
Lu2 Lu9 Lu5 112.1(7) . 6_565 ?
Lu4 Lu9 Lu5 102.0(6) 6_565 6_565 ?
Lu10 Lu9 Lu5 11.3(6) 6_565 6_565 ?
N1 Lu9 Lu5 50.6(6) . 6_565 ?
Lu11 Lu9 Lu5 10.0(3) 6_565 6_565 ?
Lu4 Lu9 Lu8 79.4(12) . 6_565 ?
Lu12 Lu9 Lu8 90.0(8) 6_565 6_565 ?
Lu2 Lu9 Lu8 72.7(10) . 6_565 ?
Lu4 Lu9 Lu8 76.1(9) 6_565 6_565 ?
Lu10 Lu9 Lu8 81.4(6) 6_565 6_565 ?
N1 Lu9 Lu8 45.8(4) . 6_565 ?
Lu11 Lu9 Lu8 84.0(8) 6_565 6_565 ?
Lu5 Lu9 Lu8 81.3(6) 6_565 6_565 ?
Lu4 Lu9 Lu9 29.3(12) . 6_565 ?
Lu12 Lu9 Lu9 116.9(9) 6_565 6_565 ?
Lu2 Lu9 Lu9 26.0(9) . 6_565 ?
Lu4 Lu9 Lu9 15.0(8) 6_565 6_565 ?
Lu10 Lu9 Lu9 76.1(11) 6_565 6_565 ?
N1 Lu9 Lu9 48.7(9) . 6_565 ?
Lu11 Lu9 Lu9 96.9(6) 6_565 6_565 ?
Lu5 Lu9 Lu9 87.0(6) 6_565 6_565 ?
Lu8 Lu9 Lu9 73.6(6) 6_565 6_565 ?
Lu4 Lu9 Lu13 62.9(12) . . ?
Lu12 Lu9 Lu13 104.7(11) 6_565 . ?
Lu2 Lu9 Lu13 56.3(10) . . ?
Lu4 Lu9 Lu13 60.5(8) 6_565 . ?
Lu10 Lu9 Lu13 87.9(9) 6_565 . ?
N1 Lu9 Lu13 45.9(8) . . ?
Lu11 Lu9 Lu13 95.5(10) 6_565 . ?
Lu5 Lu9 Lu13 90.7(9) 6_565 . ?
Lu8 Lu9 Lu13 16.6(6) 6_565 . ?
Lu9 Lu9 Lu13 60.1(5) 6_565 . ?
Lu4 Lu9 Lu6 98.1(10) . 6_565 ?
Lu12 Lu9 Lu6 69.0(7) 6_565 6_565 ?
Lu2 Lu9 Lu6 91.1(8) . 6_565 ?
Lu4 Lu9 Lu6 92.0(7) 6_565 6_565 ?
Lu10 Lu9 Lu6 66.8(6) 6_565 6_565 ?
N1 Lu9 Lu6 44.1(3) . 6_565 ?
Lu11 Lu9 Lu6 64.8(7) 6_565 6_565 ?
Lu5 Lu9 Lu6 63.9(5) 6_565 6_565 ?
Lu8 Lu9 Lu6 21.1(4) 6_565 6_565 ?
Lu9 Lu9 Lu6 85.5(6) 6_565 6_565 ?
Lu13 Lu9 Lu6 36.9(7) . 6_565 ?
Lu5 Lu10 Lu11 34.0(13) . . ?
Lu5 Lu10 Lu3 38.7(18) . 6_565 ?
Lu11 Lu10 Lu3 72(2) . 6_565 ?
Lu5 Lu10 Lu12 102(2) . . ?
Lu11 Lu10 Lu12 68(3) . . ?
Lu3 Lu10 Lu12 136.7(13) 6_565 . ?
Lu5 Lu10 N1 125.5(17) . . ?
Lu11 Lu10 N1 129(2) . . ?
Lu3 Lu10 N1 99.0(13) 6_565 . ?
Lu12 Lu10 N1 93.0(18) . . ?
Lu5 Lu10 Lu10 118(2) . 6_565 ?
Lu11 Lu10 Lu10 152(3) . 6_565 ?
Lu3 Lu10 Lu10 80.4(9) 6_565 6_565 ?
Lu12 Lu10 Lu10 137.9(9) . 6_565 ?
N1 Lu10 Lu10 55.3(10) . 6_565 ?
Lu5 Lu10 Lu3 82(3) . . ?
Lu11 Lu10 Lu3 115(3) . . ?
Lu3 Lu10 Lu3 43.8(10) 6_565 . ?
Lu12 Lu10 Lu3 163.8(12) . . ?
N1 Lu10 Lu3 72.3(9) . . ?
Lu10 Lu10 Lu3 36.7(6) 6_565 . ?
Lu5 Lu10 Lu9 136(3) . 6_565 ?
Lu11 Lu10 Lu9 102(3) . 6_565 ?
Lu3 Lu10 Lu9 159.9(13) 6_565 6_565 ?
Lu12 Lu10 Lu9 34.1(12) . 6_565 ?
N1 Lu10 Lu9 69.2(14) . 6_565 ?
Lu10 Lu10 Lu9 103.9(11) 6_565 6_565 ?
Lu3 Lu10 Lu9 137.5(13) . 6_565 ?
Lu5 Lu10 Lu5 101(3) . 6_565 ?
Lu11 Lu10 Lu5 135(3) . 6_565 ?
Lu3 Lu10 Lu5 63.5(13) 6_565 6_565 ?
Lu12 Lu10 Lu5 153.8(16) . 6_565 ?
N1 Lu10 Lu5 63.9(8) . 6_565 ?
Lu10 Lu10 Lu5 17.0(7) 6_565 6_565 ?
Lu3 Lu10 Lu5 19.9(3) . 6_565 ?
Lu9 Lu10 Lu5 120.5(13) 6_565 6_565 ?
Lu5 Lu10 Lu4 158(3) . 6_565 ?
Lu11 Lu10 Lu4 125(3) . 6_565 ?
Lu3 Lu10 Lu4 153.0(11) 6_565 6_565 ?
Lu12 Lu10 Lu4 57.1(11) . 6_565 ?
N1 Lu10 Lu4 54.2(9) . 6_565 ?
Lu10 Lu10 Lu4 80.9(6) 6_565 6_565 ?
Lu3 Lu10 Lu4 115.4(7) . 6_565 ?
Lu9 Lu10 Lu4 23.0(10) 6_565 6_565 ?
Lu5 Lu10 Lu4 97.6(6) 6_565 6_565 ?
Lu5 Lu10 Lu11 109(3) . 6_565 ?
Lu11 Lu10 Lu11 143(4) . 6_565 ?
Lu3 Lu10 Lu11 71.2(15) 6_565 6_565 ?
Lu12 Lu10 Lu11 146.1(16) . 6_565 ?
N1 Lu10 Lu11 58.7(8) . 6_565 ?
Lu10 Lu10 Lu11 9.2(8) 6_565 6_565 ?
Lu3 Lu10 Lu11 27.5(6) . 6_565 ?
Lu9 Lu10 Lu11 112.5(13) 6_565 6_565 ?
Lu5 Lu10 Lu11 8.0(5) 6_565 6_565 ?
Lu4 Lu10 Lu11 89.6(7) 6_565 6_565 ?
Lu5 Lu10 Lu1 86.6(11) . . ?
Lu11 Lu10 Lu1 83.7(16) . . ?
Lu3 Lu10 Lu1 80.3(7) 6_565 . ?
Lu12 Lu10 Lu1 79.2(10) . . ?
N1 Lu10 Lu1 45.2(4) . . ?
Lu10 Lu10 Lu1 92.0(5) 6_565 . ?
Lu3 Lu10 Lu1 85.6(6) . . ?
Lu9 Lu10 Lu1 79.9(9) 6_565 . ?
Lu5 Lu10 Lu1 91.1(6) 6_565 . ?
Lu4 Lu10 Lu1 81.1(7) 6_565 . ?
Lu11 Lu10 Lu1 90.4(7) 6_565 . ?
Lu5 Lu11 Lu10 57(3) . . ?
Lu5 Lu11 Lu3 13.3(15) . 6_565 ?
Lu10 Lu11 Lu3 66(3) . 6_565 ?
Lu5 Lu11 Lu12 130(3) . . ?
Lu10 Lu11 Lu12 74(3) . . ?
Lu3 Lu11 Lu12 136.0(14) 6_565 . ?
Lu5 Lu11 N1 67(2) . . ?
Lu10 Lu11 N1 33.2(15) . . ?
Lu3 Lu11 N1 68.1(7) 6_565 . ?
Lu12 Lu11 N1 68.8(8) . . ?
Lu5 Lu11 Lu9 113(3) . 6_565 ?
Lu10 Lu11 Lu9 56(3) . 6_565 ?
Lu3 Lu11 Lu9 119.0(12) 6_565 6_565 ?
Lu12 Lu11 Lu9 17.6(7) . 6_565 ?
N1 Lu11 Lu9 53.5(8) . 6_565 ?
Lu5 Lu11 Lu3 14.1(19) . . ?
Lu10 Lu11 Lu3 46(3) . . ?
Lu3 Lu11 Lu3 19.9(4) 6_565 . ?
Lu12 Lu11 Lu3 117.6(9) . . ?
N1 Lu11 Lu3 52.8(3) . . ?
Lu9 Lu11 Lu3 100.1(8) 6_565 . ?
Lu5 Lu11 Lu10 39(2) . 6_565 ?
Lu10 Lu11 Lu10 19(2) . 6_565 ?
Lu3 Lu11 Lu10 46.9(9) 6_565 6_565 ?
Lu12 Lu11 Lu10 91.8(10) . 6_565 ?
N1 Lu11 Lu10 36.8(6) . 6_565 ?
Lu9 Lu11 Lu10 74.2(10) 6_565 6_565 ?
Lu3 Lu11 Lu10 27.0(7) . 6_565 ?
Lu5 Lu11 Lu1 86(2) . . ?
Lu10 Lu11 Lu1 77.6(16) . . ?
Lu3 Lu11 Lu1 77.6(8) 6_565 . ?
Lu12 Lu11 Lu1 77.9(8) . . ?
N1 Lu11 Lu1 44.6(4) . . ?
Lu9 Lu11 Lu1 73.4(7) 6_565 . ?
Lu3 Lu11 Lu1 75.7(4) . . ?
Lu10 Lu11 Lu1 75.8(6) 6_565 . ?
Lu5 Lu11 Lu6 93(2) . . ?
Lu10 Lu11 Lu6 77.2(18) . . ?
Lu3 Lu11 Lu6 85.9(8) 6_565 . ?
Lu12 Lu11 Lu6 68.9(8) . . ?
N1 Lu11 Lu6 44.1(4) . . ?
Lu9 Lu11 Lu6 65.3(7) 6_565 . ?
Lu3 Lu11 Lu6 82.1(4) . . ?
Lu10 Lu11 Lu6 78.4(6) 6_565 . ?
Lu1 Lu11 Lu6 9.23(10) . . ?
Lu5 Lu11 Lu5 25(2) . 6_565 ?
Lu10 Lu11 Lu5 32(3) . 6_565 ?
Lu3 Lu11 Lu5 33.2(5) 6_565 6_565 ?
Lu12 Lu11 Lu5 105.4(9) . 6_565 ?
N1 Lu11 Lu5 45.2(3) . 6_565 ?
Lu9 Lu11 Lu5 87.9(8) 6_565 6_565 ?
Lu3 Lu11 Lu5 13.36(9) . 6_565 ?
Lu10 Lu11 Lu5 13.9(7) 6_565 6_565 ?
Lu1 Lu11 Lu5 77.0(4) . 6_565 ?
Lu6 Lu11 Lu5 81.7(4) . 6_565 ?
Lu5 Lu11 Lu4 97(2) . 6_565 ?
Lu10 Lu11 Lu4 41(3) . 6_565 ?
Lu3 Lu11 Lu4 103.9(9) 6_565 6_565 ?
Lu12 Lu11 Lu4 32.9(5) . 6_565 ?
N1 Lu11 Lu4 40.9(4) . 6_565 ?
Lu9 Lu11 Lu4 15.3(6) 6_565 6_565 ?
Lu3 Lu11 Lu4 84.8(5) . 6_565 ?
Lu10 Lu11 Lu4 58.9(7) 6_565 6_565 ?
Lu1 Lu11 Lu4 70.5(5) . 6_565 ?
Lu6 Lu11 Lu4 63.9(4) . 6_565 ?
Lu5 Lu11 Lu4 72.5(4) 6_565 6_565 ?
Lu9 Lu12 Lu11 142.5(11) 6_565 . ?
Lu9 Lu12 Lu10 104.9(12) 6_565 . ?
Lu11 Lu12 Lu10 37.7(8) . . ?
Lu9 Lu12 Lu5 129.7(10) 6_565 . ?
Lu11 Lu12 Lu5 12.8(5) . . ?
Lu10 Lu12 Lu5 25.1(8) . . ?
Lu9 Lu12 Lu4 15.6(8) 6_565 6_565 ?
Lu11 Lu12 Lu4 126.9(7) . 6_565 ?
Lu10 Lu12 Lu4 89.4(9) . 6_565 ?
Lu5 Lu12 Lu4 114.1(4) . 6_565 ?
Lu9 Lu12 N1 71.2(9) 6_565 . ?
Lu11 Lu12 N1 75.3(6) . . ?
Lu10 Lu12 N1 46.6(8) . . ?
Lu5 Lu12 N1 64.2(3) . . ?
Lu4 Lu12 N1 57.5(2) 6_565 . ?
Lu9 Lu12 Lu3 122.0(9) 6_565 6_565 ?
Lu11 Lu12 Lu3 21.0(6) . 6_565 ?
Lu10 Lu12 Lu3 19.9(7) . 6_565 ?
Lu5 Lu12 Lu3 9.46(12) . 6_565 ?
Lu4 Lu12 Lu3 106.5(3) 6_565 6_565 ?
N1 Lu12 Lu3 54.8(2) . 6_565 ?
Lu9 Lu12 Lu2 21.6(8) 6_565 . ?
Lu11 Lu12 Lu2 121.1(7) . . ?
Lu10 Lu12 Lu2 84.0(9) . . ?
Lu5 Lu12 Lu2 108.4(4) . . ?
Lu4 Lu12 Lu2 6.75(14) 6_565 . ?
N1 Lu12 Lu2 50.7(2) . . ?
Lu3 Lu12 Lu2 100.4(3) 6_565 . ?
Lu9 Lu12 Lu6 86.4(9) 6_565 . ?
Lu11 Lu12 Lu6 83.1(7) . . ?
Lu10 Lu12 Lu6 79.7(7) . . ?
Lu5 Lu12 Lu6 80.1(3) . . ?
Lu4 Lu12 Lu6 81.9(2) 6_565 . ?
N1 Lu12 Lu6 47.2(2) . . ?
Lu3 Lu12 Lu6 72.9(2) 6_565 . ?
Lu2 Lu12 Lu6 77.0(2) . . ?
Lu9 Lu12 Lu1 92.7(9) 6_565 . ?
Lu11 Lu12 Lu1 74.0(7) . . ?
Lu10 Lu12 Lu1 71.6(6) . . ?
Lu5 Lu12 Lu1 70.9(2) . . ?
Lu4 Lu12 Lu1 86.3(2) 6_565 . ?
N1 Lu12 Lu1 44.0(2) . . ?
Lu3 Lu12 Lu1 63.77(18) 6_565 . ?
Lu2 Lu12 Lu1 80.8(2) . . ?
Lu6 Lu12 Lu1 9.19(8) . . ?
Lu9 Lu12 Lu4 30.1(8) 6_565 . ?
Lu11 Lu12 Lu4 112.4(6) . . ?
Lu10 Lu12 Lu4 75.0(9) . . ?
Lu5 Lu12 Lu4 99.6(3) . . ?
Lu4 Lu12 Lu4 14.52(15) 6_565 . ?
N1 Lu12 Lu4 45.5(2) . . ?
Lu3 Lu12 Lu4 92.0(2) 6_565 . ?
Lu2 Lu12 Lu4 9.43(13) . . ?
Lu6 Lu12 Lu4 78.4(2) . . ?
Lu1 Lu12 Lu4 80.7(2) . . ?
Lu9 Lu12 Lu8 65.8(9) 6_565 . ?
Lu11 Lu12 Lu8 98.8(8) . . ?
Lu10 Lu12 Lu8 84.5(7) . . ?
Lu5 Lu12 Lu8 92.8(4) . . ?
Lu4 Lu12 Lu8 61.6(3) 6_565 . ?
N1 Lu12 Lu8 41.2(3) . . ?
Lu3 Lu12 Lu8 84.1(3) 6_565 . ?
Lu2 Lu12 Lu8 57.2(3) . . ?
Lu6 Lu12 Lu8 20.6(3) . . ?
Lu1 Lu12 Lu8 27.3(3) . . ?
Lu4 Lu12 Lu8 59.9(3) . . ?
Lu8 Lu13 Lu8 105(6) . 6_565 ?
Lu8 Lu13 Lu6 93(4) . 6_565 ?
Lu8 Lu13 Lu6 13.2(18) 6_565 6_565 ?
Lu8 Lu13 Lu6 13.2(18) . . ?
Lu8 Lu13 Lu6 93(4) 6_565 . ?
Lu6 Lu13 Lu6 80.5(16) 6_565 . ?
Lu8 Lu13 Lu7 52(3) . . ?
Lu8 Lu13 Lu7 52(3) 6_565 . ?
Lu6 Lu13 Lu7 40.5(8) 6_565 . ?
Lu6 Lu13 Lu7 40.5(8) . . ?
Lu8 Lu13 N1 73(2) . . ?
Lu8 Lu13 N1 73(2) 6_565 . ?
Lu6 Lu13 N1 63.2(9) 6_565 . ?
Lu6 Lu13 N1 63.2(9) . . ?
Lu7 Lu13 N1 58.7(11) . . ?
Lu8 Lu13 Lu1 24(2) . . ?
Lu8 Lu13 Lu1 81(3) 6_565 . ?
Lu6 Lu13 Lu1 69.1(13) 6_565 . ?
Lu6 Lu13 Lu1 11.5(3) . . ?
Lu7 Lu13 Lu1 29.3(5) . . ?
N1 Lu13 Lu1 58.0(9) . . ?
Lu8 Lu13 Lu1 81(3) . 6_565 ?
Lu8 Lu13 Lu1 24(2) 6_565 6_565 ?
Lu6 Lu13 Lu1 11.5(3) 6_565 6_565 ?
Lu6 Lu13 Lu1 69.1(13) . 6_565 ?
Lu7 Lu13 Lu1 29.3(5) . 6_565 ?
N1 Lu13 Lu1 58.0(9) . 6_565 ?
Lu1 Lu13 Lu1 57.6(10) . 6_565 ?
Lu8 Lu13 Lu2 107(2) . . ?
Lu8 Lu13 Lu2 107(2) 6_565 . ?
Lu6 Lu13 Lu2 105.5(9) 6_565 . ?
Lu6 Lu13 Lu2 105.5(9) . . ?
Lu7 Lu13 Lu2 115.4(12) . . ?
N1 Lu13 Lu2 56.8(7) . . ?
Lu1 Lu13 Lu2 107.1(9) . . ?
Lu1 Lu13 Lu2 107.1(9) 6_565 . ?
Lu8 Lu13 Lu4 95(2) . 6_565 ?
Lu8 Lu13 Lu4 114(2) 6_565 6_565 ?
Lu6 Lu13 Lu4 109.6(10) 6_565 6_565 ?
Lu6 Lu13 Lu4 94.7(8) . 6_565 ?
Lu7 Lu13 Lu4 110.7(12) . 6_565 ?
N1 Lu13 Lu4 53.3(7) . 6_565 ?
Lu1 Lu13 Lu4 97.5(8) . 6_565 ?
Lu1 Lu13 Lu4 108.7(10) 6_565 6_565 ?
Lu2 Lu13 Lu4 12.15(15) . 6_565 ?
Lu8 Lu13 Lu4 114(2) . . ?
Lu8 Lu13 Lu4 95(2) 6_565 . ?
Lu6 Lu13 Lu4 94.7(8) 6_565 . ?
Lu6 Lu13 Lu4 109.6(10) . . ?
Lu7 Lu13 Lu4 110.7(12) . . ?
N1 Lu13 Lu4 53.3(7) . . ?
Lu1 Lu13 Lu4 108.7(10) . . ?
Lu1 Lu13 Lu4 97.5(8) 6_565 . ?
Lu2 Lu13 Lu4 12.15(15) . . ?
Lu4 Lu13 Lu4 22.7(4) 6_565 . ?
Lu8 Lu13 Lu9 120(2) . . ?
Lu8 Lu13 Lu9 74(2) 6_565 . ?
Lu6 Lu13 Lu9 74.2(10) 6_565 . ?
Lu6 Lu13 Lu9 111.8(12) . . ?
Lu7 Lu13 Lu9 98.0(12) . . ?
N1 Lu13 Lu9 48.8(7) . . ?
Lu1 Lu13 Lu9 106.5(11) . . ?
Lu1 Lu13 Lu9 78.7(10) 6_565 . ?
Lu2 Lu13 Lu9 33.6(7) . . ?
Lu4 Lu13 Lu9 42.8(7) 6_565 . ?
Lu4 Lu13 Lu9 21.6(7) . . ?
N2P Ni1P N2P 89.9(4) . 6_565 ?
N2P Ni1P N1P 90.0(3) . . ?
N2P Ni1P N1P 178.3(2) 6_565 . ?
N2P Ni1P N1P 178.3(2) . 6_565 ?
N2P Ni1P N1P 90.0(3) 6_565 6_565 ?
N1P Ni1P N1P 90.0(4) . 6_565 ?
C2P C1P C2P 125.9(8) 6_565 . ?
C9P N2P C2P 104.1(6) . . ?
C9P N2P Ni1P 128.2(4) . . ?
C2P N2P Ni1P 127.7(6) . . ?
C6P C3P C2P 108.2(6) . . ?
C6P C3P C4P 128.0(8) . . ?
C2P C3P C4P 123.8(8) . . ?
C3P C4P C5P 112.5(5) . . ?
C3P C6P C9P 105.2(8) . . ?
C3P C6P C7P 129.5(7) . . ?
C9P C6P C7P 125.2(8) . . ?
C6P C7P C8P 113.5(7) . . ?
C10P C9P N2P 124.5(7) . . ?
C10P C9P C6P 123.5(9) . . ?
N2P C9P C6P 112.0(7) . . ?
C9P C10P C11P 124.2(10) . . ?
N1P C11P C10P 125.5(7) . . ?
N1P C11P C12P 111.7(6) . . ?
C10P C11P C12P 122.8(9) . . ?
C15P C12P C11P 105.3(8) . . ?
C15P C12P C13P 129.2(6) . . ?
C11P C12P C13P 125.5(7) . . ?
C14P C13P C12P 113.9(7) . . ?
C12P C15P C18P 107.5(6) . . ?
C12P C15P C16P 126.9(8) . . ?
C18P C15P C16P 125.6(7) . . ?
C17P C16P C15P 113.0(6) . . ?
C19P C18P N1P 123.3(7) . . ?
C19P C18P C15P 125.2(5) . . ?
N1P C18P C15P 111.5(7) . . ?
C18P C19P C18P 126.6(8) . 6_565 ?
C1P C2P N2P 124.4(7) . . ?
C1P C2P C3P 125.1(5) . . ?
N2P C2P C3P 110.6(7) . . ?
C11P N1P C18P 104.0(6) . . ?
C11P N1P Ni1P 127.6(4) . . ?
C18P N1P Ni1P 128.4(6) . . ?
C2D C1D C2D 120.7(11) 6_565 . ?
C3D C2D C1D 119.6(9) . . ?
C2D C3D C4D 120.0(9) . . ?
C3D C4D C3D 119.8(11) 6_565 . ?
S1E C1E S1E 178.1(10) 6_565 . ?
C3F C1F C2F 118.2(18) 5_656 . ?
C1F C2F C3F 119(2) . . ?
C1F C3F C2F 122.5(16) 5_656 . ?

loop_
_geom_bond_atom_site_label_1
_geom_bond_atom_site_label_2
_geom_bond_distance
_geom_bond_site_symmetry_2
_geom_bond_publ_flag
C1 C6 1.39(2) . ?
C1 C8 1.46(4) . ?
C1 C2 1.48(2) . ?
C1 C21 2.01(4) . ?
C2 C43 1.40(2) . ?
C2 C3 1.426(19) . ?
C3 C4 1.429(19) . ?
C3 C34 1.437(19) . ?
C4 C5 1.41(2) . ?
C4 C65 1.50(3) . ?
C5 C6 1.45(2) . ?
C5 C22 1.46(4) . ?
C6 C7 1.65(4) . ?
C7 C21 1.47(2) . ?
C7 C31 1.508(18) . ?
C8 C21 1.49(2) . ?
C8 C42 1.54(2) . ?
C9 C44 1.42(2) . ?
C9 C43 1.45(2) . ?
C9 C40 1.46(4) . ?
C10 C36 1.42(5) . ?
C10 C53 1.46(2) . ?
C10 C28 1.472(18) . ?
C11 C12 1.452(18) . ?
C11 C45 1.46(2) . ?
C11 C16 1.49(3) . ?
C12 C18 1.43(2) . ?
C12 C13 1.43(3) . ?
C13 C17 1.37(4) . ?
C13 C14 1.46(4) . ?
C13 C37 2.03(4) . ?
C14 C15 1.35(5) . ?
C14 C37 1.65(4) . ?
C15 C16 1.33(4) . ?
C15 C35 1.45(5) . ?
C16 C41 1.42(3) . ?
C17 C20 1.35(5) . ?
C17 C19 1.54(6) . ?
C18 C48 1.43(2) . ?
C18 C36 1.54(4) . ?
C19 C26 1.04(5) . ?
C19 C36 1.58(4) . ?
C20 C23 1.46(2) . ?
C20 C37 1.54(2) . ?
C21 C23 1.51(2) . ?
C22 C66 1.38(3) . ?
C22 C30 1.48(3) . ?
C23 C24 1.49(2) . ?
C24 C26 1.476(18) . ?
C24 C25 1.482(14) . ?
C25 C31 1.464(17) . ?
C25 C27 1.465(14) . ?
C26 C32 1.487(18) . ?
C27 C32 1.463(17) . ?
C27 C29 1.50(2) . ?
C28 C32 1.47(3) . ?
C28 C75 1.51(2) . ?
C29 C69 1.39(3) . ?
C29 C33 1.483(17) . ?
C30 C31 1.48(2) . ?
C30 C33 1.51(2) . ?
C33 C63 1.34(4) . ?
C34 C58 1.37(3) . ?
C34 C44 1.438(19) . ?
C35 C40 1.34(5) . ?
C35 C38 1.42(4) . ?
C37 C42 1.47(2) . ?
C38 C42 1.24(4) . ?
C38 C43 1.59(4) . ?
C39 C51 1.41(4) . ?
C39 C44 1.48(4) . ?
C39 C77 1.55(4) . ?
C40 C50 1.38(4) . ?
C41 C50 1.44(3) . ?
C41 C49 1.55(5) . ?
C45 C47 1.459(18) . ?
C45 C46 1.506(19) . ?
C46 C67 1.43(2) . ?
C46 C49 1.49(5) . ?
C47 C48 1.42(2) . ?
C47 C54 1.45(2) . ?
C48 C53 1.27(4) . ?
C49 C52 1.35(4) . ?
C50 C51 1.40(4) . ?
C51 C52 1.38(5) . ?
C52 C78 1.63(4) . ?
C53 C55 1.49(2) . ?
C54 C55 1.33(4) . ?
C54 C76 1.48(2) . ?
C55 C68 1.49(2) . ?
C56 C74 1.38(2) . ?
C56 C59 1.386(14) . ?
C56 C70 1.405(16) . ?
C57 C77 1.354(19) . ?
C57 C59 1.401(19) . ?
C57 C58 1.426(19) . ?
C58 C65 1.36(2) . ?
C59 C62 1.402(14) . ?
C60 C63 1.358(19) . ?
C60 C71 1.38(2) . ?
C60 C61 1.462(19) . ?
C61 C70 1.377(14) . ?
C61 C62 1.397(14) . ?
C62 C64 1.392(18) . ?
C63 C66 1.46(2) . ?
C64 C66 1.41(2) . ?
C64 C65 1.413(19) . ?
C67 C74 1.37(4) . ?
C67 C76 1.49(2) . ?
C68 C73 1.39(4) . ?
C68 C75 1.50(2) . ?
C69 C75 1.21(4) . ?
C69 C71 1.42(4) . ?
C70 C72 1.40(2) . ?
C71 C73 1.414(19) . ?
C72 C73 1.38(2) . ?
C72 C76 1.50(4) . ?
C74 C78 1.42(2) . ?
C77 C78 1.38(2) . ?
N1 Lu10 1.588(18) . ?
N1 Lu10 1.588(18) 6_565 ?
N1 Lu7 1.944(14) . ?
N1 Lu8 1.955(10) 6_565 ?
N1 Lu8 1.955(10) . ?
N1 Lu1 1.989(6) 6_565 ?
N1 Lu1 1.989(6) . ?
N1 Lu6 2.023(7) 6_565 ?
N1 Lu6 2.023(7) . ?
N1 Lu13 2.03(3) . ?
N1 Lu4 2.088(7) . ?
N1 Lu4 2.088(7) 6_565 ?
Lu1 Lu7 1.023(4) . ?
Lu1 Lu8 1.379(15) . ?
Lu1 Lu1 1.996(7) 6_565 ?
Lu1 Lu13 2.07(3) . ?
Lu1 Lu8 2.110(12) 6_565 ?
Lu1 Lu6 2.215(3) 6_565 ?
Lu1 Lu10 2.760(16) . ?
Lu1 Lu11 2.808(18) . ?
Lu1 Lu5 2.818(4) . ?
Lu1 Lu3 2.821(3) 6_565 ?
Lu1 Lu12 2.856(7) . ?
Lu2 Lu4 0.5440(18) 6_565 ?
Lu2 Lu4 0.5440(18) . ?
Lu2 Lu9 1.56(4) . ?
Lu2 Lu9 1.56(4) 6_565 ?
Lu2 Lu13 2.35(3) . ?
Lu2 Lu12 2.625(8) . ?
Lu2 Lu12 2.625(8) 6_565 ?
Lu2 Lu8 2.693(13) . ?
Lu2 Lu8 2.693(13) 6_565 ?
Lu2 Lu10 2.85(3) . ?
Lu2 Lu10 2.85(3) 6_565 ?
Lu3 Lu5 0.781(3) 6_565 ?
Lu3 Lu10 1.21(3) 6_565 ?
Lu3 Lu11 1.263(16) 6_565 ?
Lu3 Lu3 1.402(5) 6_565 ?
Lu3 Lu10 2.00(3) . ?
Lu3 Lu5 2.037(6) . ?
Lu3 Lu12 2.444(8) 6_565 ?
Lu3 Lu11 2.523(14) . ?
Lu3 Lu1 2.821(3) 6_565 ?
Lu3 Lu7 3.027(17) . ?
Lu3 Lu6 3.075(4) 6_565 ?
Lu4 Lu4 0.993(9) 6_565 ?
Lu4 Lu9 1.04(4) . ?
Lu4 Lu9 1.97(3) 6_565 ?
Lu4 Lu12 2.159(8) 6_565 ?
Lu4 Lu13 2.52(3) . ?
Lu4 Lu10 2.57(3) 6_565 ?
Lu4 Lu8 2.715(12) 6_565 ?
Lu4 Lu10 2.90(2) . ?
Lu4 Lu12 2.922(9) . ?
Lu4 Lu8 2.939(12) . ?
Lu5 Lu11 0.504(14) . ?
Lu5 Lu10 0.76(2) . ?
Lu5 Lu3 0.781(3) 6_565 ?
Lu5 Lu12 1.742(8) . ?
Lu5 Lu10 2.26(3) 6_565 ?
Lu5 Lu5 2.525(8) 6_565 ?
Lu5 Lu9 2.68(3) 6_565 ?
Lu5 Lu6 2.968(5) . ?
Lu5 Lu11 2.974(15) 6_565 ?
Lu6 Lu8 1.047(17) . ?
Lu6 Lu7 1.303(10) . ?
Lu6 Lu13 1.82(3) . ?
Lu6 Lu8 2.023(13) 6_565 ?
Lu6 Lu1 2.215(3) 6_565 ?
Lu6 Lu6 2.348(11) 6_565 ?
Lu6 Lu12 2.720(8) . ?
Lu6 Lu10 2.84(2) . ?
Lu6 Lu11 2.895(19) . ?
Lu6 Lu9 2.909(14) 6_565 ?
Lu7 Lu1 1.023(4) 6_565 ?
Lu7 Lu6 1.303(10) 6_565 ?
Lu7 Lu8 1.58(2) 6_565 ?
Lu7 Lu8 1.58(2) . ?
Lu7 Lu13 1.93(4) . ?
Lu7 Lu3 3.027(17) 6_565 ?
Lu7 Lu10 3.092(19) . ?
Lu7 Lu10 3.092(19) 6_565 ?
Lu8 Lu13 0.81(3) . ?
Lu8 Lu8 1.28(2) 6_565 ?
Lu8 Lu6 2.023(13) 6_565 ?
Lu8 Lu1 2.110(12) 6_565 ?
Lu8 Lu9 2.705(19) 6_565 ?
Lu8 Lu4 2.715(12) 6_565 ?
Lu9 Lu12 1.21(4) 6_565 ?
Lu9 Lu4 1.97(3) 6_565 ?
Lu9 Lu10 2.09(4) 6_565 ?
Lu9 Lu11 2.45(4) 6_565 ?
Lu9 Lu5 2.68(3) 6_565 ?
Lu9 Lu8 2.705(19) 6_565 ?
Lu9 Lu9 2.81(6) 6_565 ?
Lu9 Lu13 2.82(3) . ?
Lu9 Lu6 2.908(14) 6_565 ?
Lu10 Lu11 0.903(18) . ?
Lu10 Lu3 1.21(3) 6_565 ?
Lu10 Lu12 1.42(3) . ?
Lu10 Lu10 1.81(4) 6_565 ?
Lu10 Lu9 2.09(4) 6_565 ?
Lu10 Lu5 2.26(3) 6_565 ?
Lu10 Lu4 2.57(3) 6_565 ?
Lu10 Lu11 2.64(3) 6_565 ?
Lu11 Lu3 1.263(16) 6_565 ?
Lu11 Lu12 1.37(2) . ?
Lu11 Lu9 2.45(4) 6_565 ?
Lu11 Lu10 2.64(3) 6_565 ?
Lu11 Lu5 2.974(15) 6_565 ?
Lu11 Lu4 3.18(2) 6_565 ?
Lu12 Lu9 1.21(4) 6_565 ?
Lu12 Lu4 2.159(8) 6_565 ?
Lu12 Lu3 2.444(8) 6_565 ?
Lu13 Lu8 0.81(3) 6_565 ?
Lu13 Lu6 1.82(3) 6_565 ?
Lu13 Lu1 2.07(3) 6_565 ?
Lu13 Lu4 2.52(3) 6_565 ?
Ni1P N2P 1.956(6) . ?
Ni1P N2P 1.956(6) 6_565 ?
Ni1P N1P 1.959(6) . ?
Ni1P N1P 1.959(6) 6_565 ?
C1P C2P 1.351(9) 6_565 ?
C1P C2P 1.351(9) . ?
N2P C9P 1.385(12) . ?
N2P C2P 1.391(7) . ?
C3P C6P 1.356(12) . ?
C3P C2P 1.444(12) . ?
C3P C4P 1.506(8) . ?
C4P C5P 1.531(9) . ?
C6P C9P 1.456(10) . ?
C6P C7P 1.461(15) . ?
C7P C8P 1.523(16) . ?
C9P C10P 1.371(10) . ?
C10P C11P 1.376(10) . ?
C11P N1P 1.374(11) . ?
C11P C12P 1.449(10) . ?
C12P C15P 1.364(12) . ?
C12P C13P 1.508(14) . ?
C13P C14P 1.503(15) . ?
C15P C18P 1.422(12) . ?
C15P C16P 1.511(8) . ?
C16P C17P 1.510(11) . ?
C18P C19P 1.374(9) . ?
C18P N1P 1.385(7) . ?
C19P C18P 1.374(9) 6_565 ?
C1D C2D 1.391(11) 6_565 ?
C1D C2D 1.391(11) . ?
C2D C3D 1.388(12) . ?
C3D C4D 1.397(12) . ?
C4D C3D 1.397(12) 6_565 ?
C1E S1E 1.527(4) 6_565 ?
C1E S1E 1.527(4) . ?
C1F C3F 1.32(3) 5_656 ?
C1F C2F 1.36(3) . ?
C2F C3F 1.38(3) . ?
C3F C1F 1.32(3) 5_656 ?
